data_4105863
loop_
_publ_author_name
'Bryan N. Williams'
'Diego Benitez'
'Kevin L. Miller'
'Ekaterina Tkatchouk'
'William A. Goddard'
'Paula L. Diaconescu'

_publ_section_title
;
 An Unusual Hydrogen Migration/C-H Activation Reaction with Group 3 Metals
;
_journal_name_full 'Journal of the American Chemical Society'
_journal_page_first 4680
_journal_page_last 4683
_journal_paper_doi 10.1021/ja110505r
_journal_volume 133
_journal_year 2011
_chemical_formula_moiety '2(C53 H74 Fe N3 O2 Si2 Y), C4 H9, C5 H12, C H3'
_chemical_formula_sum 'C116 H172 Fe2 N6 O4 Si4 Y2'
_chemical_formula_weight 2116.48
_chemical_name_systematic
; 
 ? 
;
_space_group_IT_number 14
_symmetry_cell_setting monoclinic
_symmetry_space_group_name_Hall '-P 2yn'
_symmetry_space_group_name_H-M 'P 1 21/n 1'
_atom_sites_solution_hydrogens geom
_atom_sites_solution_primary direct
_atom_sites_solution_secondary difmap
_audit_creation_method SHELXL-97
_cell_angle_alpha 90.00
_cell_angle_beta 110.8000(10)
_cell_angle_gamma 90.00
_cell_formula_units_Z 4
_cell_length_a 25.084(2)
_cell_length_b 17.1073(15)
_cell_length_c 28.101(3)
_cell_measurement_reflns_used 9898
_cell_measurement_temperature 100(2)
_cell_measurement_theta_max 27.08
_cell_measurement_theta_min 3.69
_cell_volume 11272.8(18)
_computing_cell_refinement 'Bruker APEX11'
_computing_data_collection 'Bruker APEX11'
_computing_data_reduction 'Bruker SAINT'
_computing_molecular_graphics 'Bruker SHELXTL'
_computing_publication_material 'Bruker SHELXTL'
_computing_structure_refinement 'SHELXL-97 (Sheldrick, 1997)'
_computing_structure_solution 'SHELXS-97 (Sheldrick, 1990)'
_diffrn_ambient_temperature 100(2)
_diffrn_measured_fraction_theta_full 0.996
_diffrn_measured_fraction_theta_max 0.996
_diffrn_measurement_device_type 'CCD area detector'
_diffrn_measurement_method 'phi and omega scans'
_diffrn_radiation_monochromator graphite
_diffrn_radiation_source 'fine-focus sealed tube'
_diffrn_radiation_type MoK\a
_diffrn_radiation_wavelength 0.71073
_diffrn_reflns_av_R_equivalents 0.0800
_diffrn_reflns_av_sigmaI/netI 0.0867
_diffrn_reflns_limit_h_max 33
_diffrn_reflns_limit_h_min -33
_diffrn_reflns_limit_k_max 22
_diffrn_reflns_limit_k_min -22
_diffrn_reflns_limit_l_max 37
_diffrn_reflns_limit_l_min -37
_diffrn_reflns_number 99114
_diffrn_reflns_theta_full 25.00
_diffrn_reflns_theta_max 28.07
_diffrn_reflns_theta_min 3.66
_exptl_absorpt_coefficient_mu 1.366
_exptl_absorpt_correction_T_max 0.9225
_exptl_absorpt_correction_T_min 0.8869
_exptl_absorpt_correction_type multi-scan
_exptl_absorpt_process_details 'Sadabs (Bruker)'
_exptl_crystal_colour gold
_exptl_crystal_density_diffrn 1.247
_exptl_crystal_description block
_exptl_crystal_F_000 4512
_exptl_crystal_size_max 0.09
_exptl_crystal_size_mid 0.08
_exptl_crystal_size_min 0.06
_refine_diff_density_max 1.095
_refine_diff_density_min -0.994
_refine_diff_density_rms 0.086
_refine_ls_extinction_method none
_refine_ls_goodness_of_fit_ref 1.008
_refine_ls_hydrogen_treatment constr
_refine_ls_matrix_type full
_refine_ls_number_parameters 1276
_refine_ls_number_reflns 27285
_refine_ls_number_restraints 1
_refine_ls_restrained_S_all 1.014
_refine_ls_R_factor_all 0.1040
_refine_ls_R_factor_gt 0.0530
_refine_ls_shift/su_max 0.004
_refine_ls_shift/su_mean 0.000
_refine_ls_structure_factor_coef Fsqd
_refine_ls_weighting_details 'calc w=1/[\s^2^(Fo^2^)+(0.0541P)^2^+5.1282P] where P=(Fo^2^+2Fc^2^)/3'
_refine_ls_weighting_scheme calc
_refine_ls_wR_factor_gt 0.1107
_refine_ls_wR_factor_ref 0.1284
_reflns_number_gt 17239
_reflns_number_total 27285
_reflns_threshold_expression >2sigma(I)
_cod_data_source_file ja110505r_si_002_2.cif
_cod_data_source_block 3
_cod_original_cell_volume 11272.8(17)
_cod_original_sg_symbol_H-M 'P 21/n'
_cod_database_code 4105863

loop_
_symmetry_equiv_pos_as_xyz
'x, y, z'
'-x+1/2, y+1/2, -z+1/2'
'-x, -y, -z'
'x-1/2, -y-1/2, z-1/2'

loop_
_atom_site_label
_atom_site_type_symbol
_atom_site_fract_x
_atom_site_fract_y
_atom_site_fract_z
_atom_site_U_iso_or_equiv
_atom_site_adp_type
_atom_site_occupancy
_atom_site_symmetry_multiplicity
_atom_site_calc_flag
_atom_site_refinement_flags
_atom_site_disorder_assembly
_atom_site_disorder_group
Y1 Y 0.590174(13) 0.945682(17) 0.211616(11) 0.01534(7) Uani 1 1 d . B .
Y2 Y 0.089265(12) 1.001067(17) 0.206812(11) 0.01431(7) Uani 1 1 d . . .
Fe1 Fe 0.610866(19) 0.77733(3) 0.283515(17) 0.01866(11) Uani 1 1 d . B .
Fe2 Fe 0.115909(19) 1.16082(3) 0.289890(16) 0.01709(11) Uani 1 1 d . . .
Si1 Si 0.53610(4) 1.01983(5) 0.30678(3) 0.01744(19) Uani 1 1 d . . .
Si3 Si 0.03369(4) 0.91796(5) 0.29798(3) 0.01712(19) Uani 1 1 d . . .
Si4 Si 0.09955(4) 1.14239(5) 0.11466(3) 0.01850(19) Uani 1 1 d . . .
N1 N 0.58014(11) 0.96035(14) 0.28788(10) 0.0176(6) Uani 1 1 d . B .
N2 N 0.59635(11) 0.83463(15) 0.16981(10) 0.0195(6) Uani 1 1 d . . .
N3 N 0.07933(11) 0.97896(15) 0.28275(9) 0.0170(6) Uani 1 1 d . . .
N4 N 0.09993(11) 1.11746(15) 0.17379(9) 0.0174(6) Uani 1 1 d . . .
N5 N 0.69536(11) 0.97227(15) 0.24565(10) 0.0189(6) Uani 1 1 d . . .
N6 N 0.19353(11) 0.97082(15) 0.23870(10) 0.0172(6) Uani 1 1 d . . .
O1 O 0.48892(9) 0.93363(13) 0.17187(8) 0.0245(5) Uani 1 1 d . . .
O2 O 0.59571(9) 1.04618(12) 0.17172(8) 0.0182(5) Uani 1 1 d . . .
O3 O -0.01212(9) 1.01423(13) 0.17011(8) 0.0223(5) Uani 1 1 d . . .
O4 O 0.09335(9) 0.90977(12) 0.15861(8) 0.0181(5) Uani 1 1 d . . .
C1 C 0.72818(14) 0.9106(2) 0.24430(13) 0.0270(8) Uani 1 1 d . B .
H1A H 0.7096 0.8630 0.2304 0.032 Uiso 1 1 calc R . .
C2 C 0.78711(15) 0.9122(2) 0.26182(15) 0.0346(9) Uani 1 1 d . . .
H2A H 0.8085 0.8669 0.2603 0.042 Uiso 1 1 calc R B .
C3 C 0.81368(15) 0.9811(2) 0.28139(15) 0.0343(9) Uani 1 1 d . B .
H3A H 0.8541 0.9842 0.2944 0.041 Uiso 1 1 calc R . .
C4 C 0.78113(14) 1.0457(2) 0.28194(13) 0.0260(8) Uani 1 1 d . . .
H4A H 0.7992 1.0940 0.2950 0.031 Uiso 1 1 calc R B .
C5 C 0.72208(13) 1.04066(19) 0.26358(12) 0.0195(7) Uani 1 1 d . B .
C6 C 0.62689(13) 1.11390(18) 0.16911(12) 0.0173(7) Uani 1 1 d . B .
C7 C 0.67678(13) 1.09442(19) 0.15033(12) 0.0190(7) Uani 1 1 d . . .
H7A H 0.7048 1.0600 0.1760 0.023 Uiso 1 1 calc R B .
C8 C 0.65370(14) 1.0511(2) 0.09953(12) 0.0242(7) Uani 1 1 d . B .
H8A H 0.6342 1.0026 0.1036 0.029 Uiso 1 1 calc R . .
H8B H 0.6856 1.0364 0.0884 0.029 Uiso 1 1 calc R . .
C9 C 0.61150(15) 1.1037(2) 0.05902(13) 0.0271(8) Uani 1 1 d . . .
H9A H 0.5957 1.0746 0.0261 0.032 Uiso 1 1 calc R B .
C10 C 0.64322(16) 1.1763(2) 0.05179(13) 0.0289(8) Uani 1 1 d . B .
H10A H 0.6170 1.2102 0.0251 0.035 Uiso 1 1 calc R . .
H10B H 0.6751 1.1608 0.0408 0.035 Uiso 1 1 calc R . .
C11 C 0.66657(15) 1.2214(2) 0.10266(13) 0.0266(8) Uani 1 1 d . . .
H11A H 0.6871 1.2694 0.0982 0.032 Uiso 1 1 calc R B .
C12 C 0.70740(15) 1.16924(19) 0.14368(13) 0.0246(8) Uani 1 1 d . B .
H12A H 0.7218 1.1980 0.1763 0.029 Uiso 1 1 calc R . .
H12B H 0.7404 1.1552 0.1339 0.029 Uiso 1 1 calc R . .
C13 C 0.56294(15) 1.1267(2) 0.07707(13) 0.0257(8) Uani 1 1 d . B .
H13A H 0.5423 1.0793 0.0809 0.031 Uiso 1 1 calc R . .
H13B H 0.5357 1.1609 0.0513 0.031 Uiso 1 1 calc R . .
C14 C 0.58641(14) 1.16998(18) 0.12822(12) 0.0201(7) Uani 1 1 d . . .
H14A H 0.5540 1.1857 0.1390 0.024 Uiso 1 1 calc R B .
C15 C 0.61714(15) 1.2445(2) 0.11957(13) 0.0264(8) Uani 1 1 d . B .
H15A H 0.5898 1.2776 0.0932 0.032 Uiso 1 1 calc R . .
H15B H 0.6318 1.2750 0.1515 0.032 Uiso 1 1 calc R . .
C16 C 0.68900(13) 1.11301(18) 0.26516(12) 0.0189(7) Uani 1 1 d . . .
C17 C 0.70578(15) 1.1478(2) 0.31365(13) 0.0268(8) Uani 1 1 d . B .
H17A H 0.7336 1.1226 0.3416 0.032 Uiso 1 1 calc R . .
C18 C 0.68287(15) 1.2177(2) 0.32156(14) 0.0290(8) Uani 1 1 d . . .
H18A H 0.6951 1.2407 0.3545 0.035 Uiso 1 1 calc R B .
C19 C 0.64198(14) 1.25403(19) 0.28105(13) 0.0241(8) Uani 1 1 d . B .
H19A H 0.6255 1.3020 0.2859 0.029 Uiso 1 1 calc R . .
C20 C 0.62510(14) 1.21975(19) 0.23320(12) 0.0211(7) Uani 1 1 d . . .
H20A H 0.5965 1.2450 0.2058 0.025 Uiso 1 1 calc R B .
C21 C 0.64809(13) 1.15015(18) 0.22333(12) 0.0178(7) Uani 1 1 d . B .
C22 C 0.44317(13) 0.95877(19) 0.14244(12) 0.0199(7) Uani 1 1 d . B .
C23 C 0.43571(14) 1.03992(19) 0.12048(12) 0.0223(7) Uani 1 1 d . . .
H23A H 0.4729 1.0684 0.1317 0.027 Uiso 1 1 calc R B .
C24 C 0.40996(15) 1.0345(2) 0.06193(13) 0.0276(8) Uani 1 1 d . B .
H24A H 0.4033 1.0877 0.0471 0.033 Uiso 1 1 calc R . .
H24B H 0.4370 1.0074 0.0490 0.033 Uiso 1 1 calc R . .
C25 C 0.35335(14) 0.9893(2) 0.04579(13) 0.0269(8) Uani 1 1 d . . .
H25A H 0.3369 0.9860 0.0078 0.032 Uiso 1 1 calc R B .
C26 C 0.31119(15) 1.0321(2) 0.06514(13) 0.0302(8) Uani 1 1 d . B .
H26A H 0.3042 1.0855 0.0507 0.036 Uiso 1 1 calc R . .
H26B H 0.2744 1.0038 0.0541 0.036 Uiso 1 1 calc R . .
C27 C 0.33588(14) 1.0364(2) 0.12323(13) 0.0281(8) Uani 1 1 d . . .
H27A H 0.3084 1.0642 0.1358 0.034 Uiso 1 1 calc R B .
C28 C 0.34637(14) 0.9542(2) 0.14569(13) 0.0265(8) Uani 1 1 d . B .
H28A H 0.3100 0.9248 0.1352 0.032 Uiso 1 1 calc R . .
H28B H 0.3617 0.9571 0.1833 0.032 Uiso 1 1 calc R . .
C29 C 0.38951(13) 0.9113(2) 0.12667(12) 0.0223(7) Uani 1 1 d . . .
H29A H 0.3975 0.8576 0.1416 0.027 Uiso 1 1 calc R B .
C30 C 0.36472(14) 0.9069(2) 0.06804(12) 0.0254(8) Uani 1 1 d . B .
H30A H 0.3920 0.8798 0.0554 0.031 Uiso 1 1 calc R . .
H30B H 0.3287 0.8766 0.0570 0.031 Uiso 1 1 calc R . .
C31 C 0.39260(15) 1.0819(2) 0.13971(14) 0.0284(8) Uani 1 1 d . B .
H31A H 0.4086 1.0858 0.1773 0.034 Uiso 1 1 calc R . .
H31B H 0.3857 1.1355 0.1256 0.034 Uiso 1 1 calc R . .
C32 C 0.22793(14) 1.0327(2) 0.24209(13) 0.0235(7) Uani 1 1 d . . .
H32A H 0.2106 1.0824 0.2320 0.028 Uiso 1 1 calc R . .
C33 C 0.28636(15) 1.0285(2) 0.25914(14) 0.0292(8) Uani 1 1 d . . .
H33A H 0.3088 1.0741 0.2614 0.035 Uiso 1 1 calc R . .
C34 C 0.31173(14) 0.9559(2) 0.27292(13) 0.0287(8) Uani 1 1 d . . .
H34A H 0.3521 0.9508 0.2852 0.034 Uiso 1 1 calc R . .
C35 C 0.27776(13) 0.8921(2) 0.26861(12) 0.0209(7) Uani 1 1 d . . .
H35A H 0.2946 0.8419 0.2777 0.025 Uiso 1 1 calc R . .
C36 C 0.21850(13) 0.89971(18) 0.25100(11) 0.0159(6) Uani 1 1 d . . .
C37 C 0.18386(13) 0.82745(18) 0.24806(12) 0.0174(7) Uani 1 1 d . . .
C38 C 0.19958(14) 0.78544(19) 0.29384(12) 0.0227(7) Uani 1 1 d . . .
H38A H 0.2290 0.8053 0.3230 0.027 Uiso 1 1 calc R . .
C39 C 0.17337(15) 0.7160(2) 0.29761(13) 0.0268(8) Uani 1 1 d . . .
H39A H 0.1850 0.6878 0.3288 0.032 Uiso 1 1 calc R . .
C40 C 0.13011(14) 0.68827(19) 0.25538(13) 0.0250(8) Uani 1 1 d . . .
H40A H 0.1109 0.6413 0.2576 0.030 Uiso 1 1 calc R . .
C41 C 0.11435(14) 0.72847(18) 0.20960(13) 0.0204(7) Uani 1 1 d . . .
H41A H 0.0844 0.7082 0.1810 0.024 Uiso 1 1 calc R . .
C42 C 0.14120(13) 0.79827(18) 0.20408(12) 0.0179(7) Uani 1 1 d . . .
C43 C 0.12177(13) 0.84135(18) 0.15258(12) 0.0172(7) Uani 1 1 d . . .
C44 C 0.17368(13) 0.86127(19) 0.13563(12) 0.0197(7) Uani 1 1 d . . .
H44A H 0.2024 0.8916 0.1635 0.024 Uiso 1 1 calc R . .
C45 C 0.20228(14) 0.78640(19) 0.12578(12) 0.0231(7) Uani 1 1 d . . .
H45A H 0.2365 0.8003 0.1177 0.028 Uiso 1 1 calc R . .
H45B H 0.2146 0.7533 0.1567 0.028 Uiso 1 1 calc R . .
C46 C 0.16020(15) 0.7413(2) 0.08135(13) 0.0265(8) Uani 1 1 d . . .
H46A H 0.1791 0.6932 0.0747 0.032 Uiso 1 1 calc R . .
C47 C 0.14024(15) 0.7922(2) 0.03343(13) 0.0291(8) Uani 1 1 d . . .
H47A H 0.1132 0.7624 0.0048 0.035 Uiso 1 1 calc R . .
H47B H 0.1733 0.8073 0.0240 0.035 Uiso 1 1 calc R . .
C48 C 0.11088(14) 0.8658(2) 0.04391(12) 0.0255(8) Uani 1 1 d . . .
H48A H 0.0972 0.8992 0.0127 0.031 Uiso 1 1 calc R . .
C49 C 0.06054(14) 0.8423(2) 0.05922(12) 0.0238(7) Uani 1 1 d . . .
H49A H 0.0326 0.8124 0.0312 0.029 Uiso 1 1 calc R . .
H49B H 0.0413 0.8898 0.0653 0.029 Uiso 1 1 calc R . .
C50 C 0.08060(14) 0.79202(18) 0.10770(12) 0.0203(7) Uani 1 1 d . . .
H50A H 0.0467 0.7763 0.1163 0.024 Uiso 1 1 calc R . .
C51 C 0.10883(14) 0.71789(19) 0.09595(13) 0.0256(8) Uani 1 1 d . . .
H51A H 0.1216 0.6834 0.1262 0.031 Uiso 1 1 calc R . .
H51B H 0.0808 0.6887 0.0676 0.031 Uiso 1 1 calc R . .
C52 C 0.15400(14) 0.91123(19) 0.08753(12) 0.0220(7) Uani 1 1 d . . .
H52A H 0.1872 0.9257 0.0782 0.026 Uiso 1 1 calc R . .
H52B H 0.1363 0.9599 0.0939 0.026 Uiso 1 1 calc R . .
C53 C -0.05863(13) 0.99232(18) 0.14039(11) 0.0185(7) Uani 1 1 d . . .
C54 C -0.06682(14) 0.92209(19) 0.10658(12) 0.0225(7) Uani 1 1 d . . .
H54A H -0.0296 0.8952 0.1125 0.027 Uiso 1 1 calc R . .
C55 C -0.10937(14) 0.8663(2) 0.11784(14) 0.0288(8) Uani 1 1 d . . .
H55A H -0.1165 0.8203 0.0950 0.035 Uiso 1 1 calc R . .
H55B H -0.0929 0.8475 0.1534 0.035 Uiso 1 1 calc R . .
C56 C -0.16576(14) 0.9091(2) 0.10964(13) 0.0278(8) Uani 1 1 d . . .
H56A H -0.1930 0.8726 0.1171 0.033 Uiso 1 1 calc R . .
C57 C -0.19153(15) 0.9367(2) 0.05431(13) 0.0298(8) Uani 1 1 d . . .
H57A H -0.2282 0.9637 0.0487 0.036 Uiso 1 1 calc R . .
H57B H -0.1991 0.8911 0.0311 0.036 Uiso 1 1 calc R . .
C58 C -0.14982(15) 0.9927(2) 0.04287(13) 0.0270(8) Uani 1 1 d . . .
H58A H -0.1668 1.0107 0.0067 0.032 Uiso 1 1 calc R . .
C59 C -0.13854(15) 1.0635(2) 0.07820(12) 0.0257(8) Uani 1 1 d . . .
H59A H -0.1747 1.0919 0.0726 0.031 Uiso 1 1 calc R . .
H59B H -0.1118 1.0996 0.0706 0.031 Uiso 1 1 calc R . .
C60 C -0.11284(13) 1.03610(19) 0.13404(12) 0.0202(7) Uani 1 1 d . . .
H60A H -0.1048 1.0819 0.1576 0.024 Uiso 1 1 calc R . .
C61 C -0.15469(14) 0.9793(2) 0.14540(13) 0.0271(8) Uani 1 1 d . . .
H61A H -0.1383 0.9613 0.1812 0.033 Uiso 1 1 calc R . .
H61B H -0.1911 1.0064 0.1407 0.033 Uiso 1 1 calc R . .
C62 C -0.09345(15) 0.9503(2) 0.05065(13) 0.0273(8) Uani 1 1 d . . .
H62A H -0.0667 0.9861 0.0427 0.033 Uiso 1 1 calc R . .
H62B H -0.1005 0.9049 0.0273 0.033 Uiso 1 1 calc R . .
C63 C 0.59968(13) 0.88937(18) 0.31300(12) 0.0186(7) Uani 1 1 d . . .
C64 C 0.56659(14) 0.82836(19) 0.32415(12) 0.0220(7) Uani 1 1 d . B .
H64A H 0.5242 0.8284 0.3143 0.026 Uiso 1 1 calc R . .
C65 C 0.60407(15) 0.76958(19) 0.35331(12) 0.0242(8) Uani 1 1 d . . .
H65A H 0.5927 0.7220 0.3681 0.029 Uiso 1 1 calc R B .
C66 C 0.66021(15) 0.7907(2) 0.35836(12) 0.0269(8) Uani 1 1 d . B .
H66A H 0.6955 0.7605 0.3772 0.032 Uiso 1 1 calc R . .
C67 C 0.65798(13) 0.86334(19) 0.33286(12) 0.0196(7) Uani 1 1 d . B .
H67A H 0.6914 0.8919 0.3298 0.024 Uiso 1 1 calc R . .
C68 C 0.60069(13) 0.77361(18) 0.20486(12) 0.0194(7) Uani 1 1 d . B .
C69 C 0.55387(14) 0.73791(18) 0.21464(12) 0.0213(7) Uani 1 1 d . . .
H69A H 0.5131 0.7543 0.1991 0.026 Uiso 1 1 calc R B .
C70 C 0.57442(14) 0.67526(19) 0.24972(13) 0.0225(7) Uani 1 1 d . B .
H70A H 0.5507 0.6391 0.2620 0.027 Uiso 1 1 calc R . .
C71 C 0.63477(14) 0.67213(19) 0.26321(13) 0.0232(7) Uani 1 1 d . . .
H71A H 0.6610 0.6334 0.2868 0.028 Uiso 1 1 calc R B .
C72 C 0.65101(14) 0.73287(18) 0.23657(12) 0.0205(7) Uani 1 1 d . B .
H72A H 0.6909 0.7450 0.2391 0.025 Uiso 1 1 calc R . .
C73 C 0.52737(14) 1.11135(19) 0.26816(13) 0.0254(8) Uani 1 1 d . . .
H73A H 0.5632 1.1409 0.2798 0.038 Uiso 1 1 calc R . .
H73B H 0.4969 1.1434 0.2724 0.038 Uiso 1 1 calc R . .
H73C H 0.5174 1.0977 0.2322 0.038 Uiso 1 1 calc R . .
C74 C 0.46256(14) 0.9785(2) 0.29319(14) 0.0264(8) Uani 1 1 d . . .
H74A H 0.4465 0.9618 0.2575 0.040 Uiso 1 1 calc R . .
H74B H 0.4380 1.0186 0.2995 0.040 Uiso 1 1 calc R . .
H74C H 0.4649 0.9335 0.3154 0.040 Uiso 1 1 calc R . .
C75 C 0.56541(15) 1.0461(2) 0.37720(13) 0.0281(8) Uani 1 1 d . . .
C76 C 0.62638(19) 1.0752(3) 0.39228(16) 0.0667(16) Uani 1 1 d . . .
H76A H 0.6418 1.0851 0.4290 0.100 Uiso 1 1 calc R . .
H76B H 0.6270 1.1236 0.3739 0.100 Uiso 1 1 calc R . .
H76C H 0.6496 1.0355 0.3836 0.100 Uiso 1 1 calc R . .
C77 C 0.5648(2) 0.9753(3) 0.41085(15) 0.0574(14) Uani 1 1 d . . .
H77A H 0.5792 0.9912 0.4467 0.086 Uiso 1 1 calc R . .
H77B H 0.5892 0.9339 0.4056 0.086 Uiso 1 1 calc R . .
H77C H 0.5257 0.9558 0.4017 0.086 Uiso 1 1 calc R . .
C78 C 0.5288(2) 1.1103(3) 0.38854(16) 0.0536(13) Uani 1 1 d . . .
H78A H 0.5429 1.1210 0.4252 0.080 Uiso 1 1 calc R . .
H78B H 0.4891 1.0928 0.3776 0.080 Uiso 1 1 calc R . .
H78C H 0.5312 1.1580 0.3701 0.080 Uiso 1 1 calc R . .
C85 C 0.10171(13) 1.04503(18) 0.31244(11) 0.0177(7) Uani 1 1 d . . .
C86 C 0.07200(14) 1.10544(18) 0.32941(11) 0.0194(7) Uani 1 1 d . . .
H86A H 0.0298 1.1081 0.3211 0.023 Uiso 1 1 calc R . .
C87 C 0.11245(15) 1.1584(2) 0.36133(12) 0.0237(7) Uani 1 1 d . . .
H87A H 0.1038 1.2038 0.3798 0.028 Uiso 1 1 calc R . .
C88 C 0.16737(15) 1.1358(2) 0.36245(12) 0.0244(8) Uani 1 1 d . . .
H88A H 0.2042 1.1624 0.3820 0.029 Uiso 1 1 calc R . .
C89 C 0.16109(14) 1.06697(19) 0.33234(12) 0.0210(7) Uani 1 1 d . . .
H89A H 0.1928 1.0385 0.3261 0.025 Uiso 1 1 calc R . .
C90 C 0.10526(13) 1.17388(18) 0.21189(11) 0.0183(7) Uani 1 1 d . . .
C91 C 0.05921(14) 1.20764(18) 0.22379(12) 0.0192(7) Uani 1 1 d . . .
H91A H 0.0182 1.1925 0.2078 0.023 Uiso 1 1 calc R . .
C92 C 0.08071(14) 1.26644(18) 0.26160(12) 0.0215(7) Uani 1 1 d . . .
H92A H 0.0576 1.3004 0.2759 0.026 Uiso 1 1 calc R . .
C93 C 0.14114(14) 1.26854(18) 0.27523(12) 0.0202(7) Uani 1 1 d . . .
H93A H 0.1679 1.3044 0.3008 0.024 Uiso 1 1 calc R . .
C94 C 0.15679(14) 1.21133(17) 0.24558(11) 0.0183(7) Uani 1 1 d . . .
H94A H 0.1965 1.1995 0.2474 0.022 Uiso 1 1 calc R . .
C95 C 0.01902(14) 0.83482(18) 0.25171(12) 0.0214(7) Uani 1 1 d . . .
H95A H 0.0089 0.8555 0.2171 0.032 Uiso 1 1 calc R . .
H95B H -0.0126 0.8035 0.2540 0.032 Uiso 1 1 calc R . .
H95C H 0.0531 0.8020 0.2598 0.032 Uiso 1 1 calc R . .
C96 C -0.03735(14) 0.9625(2) 0.29030(13) 0.0251(8) Uani 1 1 d . . .
H96A H -0.0517 0.9915 0.2582 0.038 Uiso 1 1 calc R . .
H96B H -0.0330 0.9981 0.3187 0.038 Uiso 1 1 calc R . .
H96C H -0.0644 0.9210 0.2900 0.038 Uiso 1 1 calc R . .
C97 C 0.06401(15) 0.8774(2) 0.36557(12) 0.0256(8) Uani 1 1 d . . .
C98 C 0.12011(17) 0.8351(3) 0.37351(15) 0.0447(11) Uani 1 1 d . . .
H98A H 0.1358 0.8152 0.4084 0.067 Uiso 1 1 calc R . .
H98B H 0.1472 0.8717 0.3676 0.067 Uiso 1 1 calc R . .
H98C H 0.1133 0.7914 0.3495 0.067 Uiso 1 1 calc R . .
C99 C 0.02194(19) 0.8178(3) 0.37365(15) 0.0473(12) Uani 1 1 d . . .
H99A H 0.0382 0.7956 0.4079 0.071 Uiso 1 1 calc R . .
H99B H 0.0149 0.7759 0.3484 0.071 Uiso 1 1 calc R . .
H99C H -0.0141 0.8441 0.3698 0.071 Uiso 1 1 calc R . .
C100 C 0.07522(19) 0.9415(2) 0.40587(13) 0.0415(10) Uani 1 1 d . . .
H10C H 0.0895 0.9179 0.4399 0.062 Uiso 1 1 calc R . .
H10D H 0.0397 0.9696 0.4012 0.062 Uiso 1 1 calc R . .
H10E H 0.1036 0.9782 0.4024 0.062 Uiso 1 1 calc R . .
C101 C 0.04946(14) 1.07173(19) 0.06929(12) 0.0228(7) Uani 1 1 d . . .
H10F H 0.0553 1.0194 0.0844 0.034 Uiso 1 1 calc R . .
H10G H 0.0569 1.0707 0.0374 0.034 Uiso 1 1 calc R . .
H10H H 0.0100 1.0882 0.0624 0.034 Uiso 1 1 calc R . .
C102 C 0.17305(14) 1.1319(2) 0.11107(14) 0.0307(8) Uani 1 1 d . . .
H10I H 0.1886 1.0804 0.1240 0.046 Uiso 1 1 calc R . .
H10J H 0.1981 1.1727 0.1318 0.046 Uiso 1 1 calc R . .
H10K H 0.1705 1.1372 0.0756 0.046 Uiso 1 1 calc R . .
C103 C 0.07317(15) 1.24534(19) 0.09219(12) 0.0238(8) Uani 1 1 d . . .
C104 C 0.01042(15) 1.2543(2) 0.08668(13) 0.0300(8) Uani 1 1 d . . .
H10L H -0.0023 1.3077 0.0759 0.045 Uiso 1 1 calc R . .
H10M H 0.0063 1.2436 0.1195 0.045 Uiso 1 1 calc R . .
H10N H -0.0129 1.2172 0.0612 0.045 Uiso 1 1 calc R . .
C105 C 0.10809(17) 1.3089(2) 0.12813(13) 0.0337(9) Uani 1 1 d . . .
H10O H 0.0949 1.3604 0.1135 0.051 Uiso 1 1 calc R . .
H10P H 0.1485 1.3026 0.1328 0.051 Uiso 1 1 calc R . .
H10Q H 0.1032 1.3043 0.1611 0.051 Uiso 1 1 calc R . .
C106 C 0.07851(16) 1.2587(2) 0.03944(13) 0.0316(9) Uani 1 1 d . . .
H10R H 0.0610 1.3088 0.0254 0.047 Uiso 1 1 calc R . .
H10S H 0.0590 1.2163 0.0163 0.047 Uiso 1 1 calc R . .
H10T H 0.1189 1.2593 0.0433 0.047 Uiso 1 1 calc R . .
C1S C 0.7187(4) 1.4073(5) 0.0387(3) 0.136(4) Uani 1 1 d D . .
H1SA H 0.7343 1.3943 0.0754 0.163 Uiso 1 1 calc R . .
H1SB H 0.7337 1.4589 0.0337 0.163 Uiso 1 1 calc R . .
C2S C 0.6564(6) 1.4088(7) 0.0204(4) 0.271(10) Uani 1 1 d . . .
H2SA H 0.6404 1.3560 0.0206 0.325 Uiso 1 1 calc R . .
H2SB H 0.6402 1.4312 -0.0142 0.325 Uiso 1 1 calc R . .
C5S C 0.7379(4) 1.3340(8) 0.0023(3) 0.233(7) Uani 1 1 d D . .
H5SA H 0.7319 1.2821 0.0143 0.349 Uiso 1 1 calc R . .
H5SB H 0.7782 1.3401 0.0064 0.349 Uiso 1 1 calc R . .
H5SC H 0.7142 1.3396 -0.0337 0.349 Uiso 1 1 calc R . .
C6S C 0.5733(7) 0.4612(9) 0.0432(7) 0.344(13) Uani 1 1 d . . .
H6SA H 0.5618 0.5027 0.0615 0.515 Uiso 1 1 calc R . .
H6SB H 0.5612 0.4104 0.0520 0.515 Uiso 1 1 calc R . .
H6SC H 0.5553 0.4699 0.0064 0.515 Uiso 1 1 calc R . .
C3S C 0.6462(10) 0.4621(9) 0.0599(6) 0.347(14) Uani 1 1 d . . .
H3SA H 0.6603 0.5156 0.0581 0.416 Uiso 1 1 calc R . .
H3SB H 0.6652 0.4414 0.0947 0.416 Uiso 1 1 calc R . .
C7S C 0.7131(4) 1.1044(7) 0.5462(3) 0.157(5) Uani 1 1 d . . .
H7SA H 0.7253 1.1397 0.5761 0.188 Uiso 1 1 calc R . .
H7SB H 0.6726 1.1170 0.5270 0.188 Uiso 1 1 calc R . .
C8S C 0.7468(3) 1.1319(5) 0.5116(4) 0.146(4) Uani 1 1 d . . .
H8SA H 0.7876 1.1205 0.5304 0.175 Uiso 1 1 calc R . .
H8SB H 0.7347 1.0979 0.4811 0.175 Uiso 1 1 calc R . .
C9S C 0.7131(4) 1.0220(6) 0.5675(5) 0.244(9) Uani 1 1 d . . .
H9SA H 0.7485 1.0173 0.5978 0.293 Uiso 1 1 calc R . .
H9SB H 0.7170 0.9852 0.5417 0.293 Uiso 1 1 calc R . .
C10S C 0.7431(4) 1.2169(5) 0.4927(4) 0.229(7) Uani 1 1 d . . .
H1SC H 0.7041 1.2281 0.4699 0.343 Uiso 1 1 calc R . .
H1SD H 0.7694 1.2242 0.4743 0.343 Uiso 1 1 calc R . .
H1SE H 0.7536 1.2525 0.5219 0.343 Uiso 1 1 calc R . .
C11S C 0.6614(7) 0.9890(4) 0.5842(4) 0.250(9) Uani 1 1 d . . .
H1SF H 0.6264 0.9857 0.5542 0.375 Uiso 1 1 calc R . .
H1SG H 0.6554 1.0244 0.6092 0.375 Uiso 1 1 calc R . .
H1SH H 0.6714 0.9369 0.5993 0.375 Uiso 1 1 calc R . .
C79 C 0.54181(16) 0.8973(2) 0.06831(13) 0.0335(9) Uani 1 1 d . . .
H79A H 0.5124 0.8716 0.0397 0.050 Uiso 1 1 calc R A 1
H79B H 0.5634 0.9338 0.0552 0.050 Uiso 1 1 calc R A 1
H79C H 0.5237 0.9259 0.0887 0.050 Uiso 1 1 calc R A 1
Si2A Si 0.59436(14) 0.81723(16) 0.11145(10) 0.0218(6) Uani 0.594(5) 1 d P B 1
C80A C 0.5635(3) 0.7175(3) 0.0838(2) 0.0300(16) Uani 0.594(5) 1 d P B 1
C81A C 0.5036(7) 0.7080(5) 0.0826(6) 0.039(3) Uani 0.594(5) 1 d P B 1
H81A H 0.4926 0.6529 0.0771 0.059 Uiso 0.594(5) 1 calc PR B 1
H81B H 0.4778 0.7395 0.0548 0.059 Uiso 0.594(5) 1 calc PR B 1
H81C H 0.5014 0.7255 0.1150 0.059 Uiso 0.594(5) 1 calc PR B 1
C82A C 0.5632(3) 0.7112(4) 0.0287(2) 0.0384(19) Uani 0.594(5) 1 d P B 1
H82A H 0.5634 0.6560 0.0194 0.058 Uiso 0.594(5) 1 calc PR B 1
H82B H 0.5971 0.7372 0.0265 0.058 Uiso 0.594(5) 1 calc PR B 1
H82C H 0.5288 0.7365 0.0052 0.058 Uiso 0.594(5) 1 calc PR B 1
C83A C 0.5990(3) 0.6499(4) 0.1152(2) 0.045(2) Uani 0.594(5) 1 d P B 1
H83A H 0.5864 0.6006 0.0969 0.068 Uiso 0.594(5) 1 calc PR B 1
H83B H 0.5940 0.6475 0.1482 0.068 Uiso 0.594(5) 1 calc PR B 1
H83C H 0.6394 0.6585 0.1206 0.068 Uiso 0.594(5) 1 calc PR B 1
C84A C 0.6683(3) 0.8384(5) 0.0882(5) 0.079(4) Uani 0.594(5) 1 d P B 1
H84A H 0.6783 0.7900 0.0748 0.119 Uiso 0.594(5) 1 calc PR B 1
H84B H 0.7008 0.8559 0.1177 0.119 Uiso 0.594(5) 1 calc PR B 1
H84C H 0.6587 0.8789 0.0618 0.119 Uiso 0.594(5) 1 calc PR B 1
Si2B Si 0.56868(19) 0.8121(2) 0.10269(13) 0.0156(7) Uani 0.406(5) 1 d P B 2
C80B C 0.6250(4) 0.7747(5) 0.0764(3) 0.025(2) Uani 0.406(5) 1 d P B 2
C81B C 0.6666(6) 0.8204(7) 0.1084(4) 0.028(3) Uiso 0.406(5) 1 d P B 2
H81D H 0.6913 0.7887 0.1367 0.042 Uiso 0.406(5) 1 calc PR B 2
H81E H 0.6493 0.8625 0.1217 0.042 Uiso 0.406(5) 1 calc PR B 2
H81F H 0.6894 0.8432 0.0898 0.042 Uiso 0.406(5) 1 calc PR B 2
C82B C 0.5969(4) 0.7508(6) 0.0203(3) 0.037(3) Uani 0.406(5) 1 d P B 2
H82D H 0.5852 0.6959 0.0183 0.056 Uiso 0.406(5) 1 calc PR B 2
H82E H 0.6243 0.7575 0.0029 0.056 Uiso 0.406(5) 1 calc PR B 2
H82F H 0.5634 0.7837 0.0039 0.056 Uiso 0.406(5) 1 calc PR B 2
C83B C 0.6554(5) 0.7027(7) 0.1074(4) 0.048(3) Uani 0.406(5) 1 d P B 2
H83D H 0.6320 0.6560 0.0949 0.072 Uiso 0.406(5) 1 calc PR B 2
H83E H 0.6611 0.7106 0.1434 0.072 Uiso 0.406(5) 1 calc PR B 2
H83F H 0.6925 0.6957 0.1036 0.072 Uiso 0.406(5) 1 calc PR B 2
C84B C 0.5084(10) 0.7373(8) 0.0865(7) 0.035(4) Uani 0.406(5) 1 d P B 2
H84D H 0.5230 0.6858 0.0819 0.053 Uiso 0.406(5) 1 calc PR B 2
H84E H 0.4779 0.7529 0.0550 0.053 Uiso 0.406(5) 1 calc PR B 2
H84F H 0.4935 0.7349 0.1143 0.053 Uiso 0.406(5) 1 calc PR B 2

loop_
_atom_site_aniso_label
_atom_site_aniso_U_11
_atom_site_aniso_U_22
_atom_site_aniso_U_33
_atom_site_aniso_U_23
_atom_site_aniso_U_13
_atom_site_aniso_U_12
Y1 0.01288(15) 0.01478(15) 0.01793(15) 0.00018(13) 0.00492(12) 0.00034(12)
Y2 0.01216(15) 0.01480(15) 0.01553(15) 0.00039(12) 0.00437(11) -0.00011(12)
Fe1 0.0171(2) 0.0162(2) 0.0217(2) 0.00077(19) 0.00562(19) 0.00211(19)
Fe2 0.0175(2) 0.0166(2) 0.0159(2) -0.00076(18) 0.00446(19) -0.00213(18)
Si1 0.0152(5) 0.0173(4) 0.0196(5) -0.0012(4) 0.0060(4) 0.0003(4)
Si3 0.0153(4) 0.0183(5) 0.0180(4) 0.0002(4) 0.0062(4) -0.0020(4)
Si4 0.0192(5) 0.0194(5) 0.0168(4) -0.0003(4) 0.0062(4) -0.0027(4)
N1 0.0175(14) 0.0136(13) 0.0215(14) -0.0001(11) 0.0067(11) 0.0004(11)
N2 0.0196(14) 0.0175(14) 0.0207(14) 0.0014(11) 0.0063(12) 0.0007(11)
N3 0.0172(14) 0.0161(13) 0.0175(13) -0.0005(11) 0.0059(11) -0.0028(11)
N4 0.0185(14) 0.0151(13) 0.0181(13) -0.0010(11) 0.0058(11) -0.0018(11)
N5 0.0177(14) 0.0178(14) 0.0206(14) 0.0010(11) 0.0062(11) 0.0011(11)
N6 0.0155(14) 0.0162(14) 0.0198(14) -0.0026(11) 0.0062(11) -0.0005(11)
O1 0.0171(12) 0.0314(14) 0.0230(12) 0.0008(10) 0.0045(10) 0.0018(10)
O2 0.0192(12) 0.0154(11) 0.0191(11) -0.0010(9) 0.0058(9) -0.0002(9)
O3 0.0159(12) 0.0283(13) 0.0212(12) 0.0034(10) 0.0046(10) -0.0016(10)
O4 0.0196(12) 0.0160(11) 0.0194(11) -0.0015(9) 0.0077(9) 0.0011(9)
C1 0.0227(19) 0.0218(18) 0.037(2) -0.0005(16) 0.0119(16) 0.0011(15)
C2 0.023(2) 0.031(2) 0.050(2) -0.0008(18) 0.0131(18) 0.0072(16)
C3 0.0139(18) 0.043(2) 0.045(2) -0.0033(19) 0.0095(17) 0.0015(16)
C4 0.0226(18) 0.029(2) 0.0259(18) -0.0058(15) 0.0080(15) -0.0073(15)
C5 0.0169(17) 0.0247(18) 0.0166(16) 0.0020(14) 0.0055(13) 0.0003(14)
C6 0.0159(16) 0.0172(16) 0.0193(16) -0.0013(13) 0.0070(13) -0.0004(13)
C7 0.0186(17) 0.0207(17) 0.0199(16) 0.0014(14) 0.0095(13) 0.0018(13)
C8 0.0228(18) 0.0266(19) 0.0270(18) -0.0038(15) 0.0137(15) 0.0005(15)
C9 0.031(2) 0.032(2) 0.0191(17) -0.0032(15) 0.0094(15) -0.0008(16)
C10 0.031(2) 0.035(2) 0.0233(18) 0.0043(16) 0.0128(16) -0.0030(16)
C11 0.030(2) 0.0241(19) 0.0286(19) 0.0045(15) 0.0133(16) -0.0055(15)
C12 0.0280(19) 0.0255(19) 0.0241(18) -0.0039(15) 0.0140(15) -0.0075(15)
C13 0.0252(19) 0.0246(19) 0.0243(18) 0.0029(15) 0.0051(15) 0.0031(15)
C14 0.0209(17) 0.0185(17) 0.0215(17) 0.0000(14) 0.0081(14) 0.0010(13)
C15 0.033(2) 0.0210(18) 0.0249(18) 0.0050(15) 0.0097(16) 0.0024(15)
C16 0.0175(17) 0.0195(17) 0.0208(16) -0.0023(14) 0.0083(13) -0.0036(13)
C17 0.0241(19) 0.030(2) 0.0235(18) -0.0050(15) 0.0046(15) -0.0038(15)
C18 0.029(2) 0.032(2) 0.0275(19) -0.0112(16) 0.0120(16) -0.0082(16)
C19 0.0266(19) 0.0169(17) 0.032(2) -0.0083(15) 0.0151(16) -0.0044(14)
C20 0.0187(17) 0.0217(17) 0.0240(18) 0.0018(14) 0.0088(14) -0.0025(14)
C21 0.0171(16) 0.0175(16) 0.0210(17) -0.0002(13) 0.0094(13) -0.0035(13)
C22 0.0161(17) 0.0271(18) 0.0166(16) -0.0058(14) 0.0061(13) 0.0001(14)
C23 0.0186(17) 0.0224(18) 0.0241(18) -0.0011(14) 0.0056(14) -0.0049(14)
C24 0.0260(19) 0.032(2) 0.0238(18) 0.0062(15) 0.0075(15) 0.0021(16)
C25 0.0230(18) 0.038(2) 0.0160(16) -0.0005(15) 0.0025(14) -0.0012(16)
C26 0.0209(19) 0.033(2) 0.031(2) 0.0068(16) 0.0016(16) 0.0032(16)
C27 0.0205(18) 0.034(2) 0.032(2) -0.0062(16) 0.0119(16) 0.0018(15)
C28 0.0206(18) 0.038(2) 0.0199(17) -0.0003(16) 0.0059(14) -0.0052(16)
C29 0.0199(18) 0.0244(18) 0.0211(17) 0.0032(14) 0.0056(14) 0.0002(14)
C30 0.0214(18) 0.029(2) 0.0233(18) -0.0062(15) 0.0053(14) -0.0022(15)
C31 0.028(2) 0.0257(19) 0.030(2) -0.0050(16) 0.0086(16) 0.0029(16)
C32 0.0222(18) 0.0180(17) 0.0295(19) 0.0012(14) 0.0083(15) -0.0002(14)
C33 0.0217(19) 0.0246(19) 0.038(2) 0.0026(16) 0.0073(16) -0.0051(15)
C34 0.0143(17) 0.035(2) 0.034(2) 0.0011(17) 0.0051(15) -0.0013(15)
C35 0.0159(16) 0.0252(18) 0.0214(17) -0.0013(14) 0.0064(13) 0.0031(14)
C36 0.0171(16) 0.0177(16) 0.0133(15) 0.0007(13) 0.0059(12) 0.0023(13)
C37 0.0163(16) 0.0153(16) 0.0224(17) 0.0008(13) 0.0089(13) 0.0033(13)
C38 0.0186(17) 0.0262(19) 0.0228(17) 0.0050(15) 0.0067(14) 0.0031(14)
C39 0.030(2) 0.0225(18) 0.0276(19) 0.0105(15) 0.0097(16) 0.0059(15)
C40 0.0260(19) 0.0153(17) 0.039(2) 0.0034(15) 0.0182(17) 0.0019(14)
C41 0.0187(17) 0.0155(16) 0.0277(18) -0.0013(14) 0.0091(14) 0.0012(13)
C42 0.0150(16) 0.0171(16) 0.0241(17) 0.0013(13) 0.0101(13) 0.0024(13)
C43 0.0164(16) 0.0157(16) 0.0187(16) -0.0008(13) 0.0053(13) -0.0011(13)
C44 0.0163(16) 0.0211(17) 0.0207(17) -0.0008(14) 0.0053(13) -0.0011(13)
C45 0.0204(18) 0.0277(19) 0.0215(17) -0.0010(15) 0.0078(14) 0.0014(14)
C46 0.029(2) 0.0235(18) 0.0285(19) -0.0076(15) 0.0126(16) 0.0022(15)
C47 0.029(2) 0.037(2) 0.0225(18) -0.0053(16) 0.0101(15) 0.0003(16)
C48 0.0252(19) 0.033(2) 0.0172(17) 0.0005(15) 0.0059(14) -0.0016(15)
C49 0.0194(17) 0.0287(19) 0.0182(17) -0.0049(14) 0.0004(14) -0.0024(14)
C50 0.0188(17) 0.0197(17) 0.0206(17) -0.0051(14) 0.0048(13) -0.0026(13)
C51 0.0270(19) 0.0218(18) 0.0279(19) -0.0081(15) 0.0094(15) -0.0009(15)
C52 0.0217(18) 0.0230(18) 0.0224(17) 0.0030(14) 0.0093(14) 0.0003(14)
C53 0.0196(17) 0.0225(17) 0.0137(15) 0.0037(13) 0.0060(13) -0.0009(14)
C54 0.0201(18) 0.0255(18) 0.0224(17) 0.0005(14) 0.0083(14) 0.0004(14)
C55 0.027(2) 0.0257(19) 0.030(2) 0.0037(16) 0.0064(16) -0.0052(15)
C56 0.0188(18) 0.034(2) 0.0284(19) 0.0043(16) 0.0062(15) -0.0103(15)
C57 0.0222(19) 0.037(2) 0.0238(18) 0.0024(16) 0.0003(15) -0.0080(16)
C58 0.0264(19) 0.032(2) 0.0169(17) 0.0031(15) 0.0008(14) -0.0063(16)
C59 0.0227(18) 0.0259(19) 0.0242(18) 0.0031(15) 0.0029(15) 0.0015(15)
C60 0.0138(16) 0.0239(18) 0.0215(17) 0.0005(14) 0.0047(13) 0.0023(13)
C61 0.0145(17) 0.040(2) 0.0268(19) 0.0062(16) 0.0076(14) -0.0012(15)
C62 0.033(2) 0.0289(19) 0.0225(18) -0.0047(15) 0.0124(16) -0.0086(16)
C63 0.0190(17) 0.0182(16) 0.0186(16) -0.0012(13) 0.0066(13) 0.0010(13)
C64 0.0232(18) 0.0216(18) 0.0238(18) 0.0015(14) 0.0115(14) 0.0035(14)
C65 0.034(2) 0.0175(17) 0.0242(18) 0.0040(14) 0.0137(16) 0.0026(15)
C66 0.027(2) 0.0271(19) 0.0211(18) 0.0023(15) 0.0024(15) 0.0074(15)
C67 0.0144(16) 0.0236(18) 0.0187(16) -0.0029(14) 0.0032(13) 0.0016(13)
C68 0.0204(17) 0.0148(16) 0.0223(17) -0.0038(13) 0.0064(14) 0.0020(13)
C69 0.0195(17) 0.0171(17) 0.0250(18) -0.0023(14) 0.0051(14) -0.0008(13)
C70 0.0218(18) 0.0171(17) 0.0289(19) -0.0029(14) 0.0094(15) -0.0037(14)
C71 0.0255(19) 0.0166(17) 0.0262(18) -0.0005(14) 0.0076(15) 0.0056(14)
C72 0.0216(17) 0.0153(16) 0.0243(17) -0.0032(14) 0.0076(14) 0.0012(13)
C73 0.0236(19) 0.0216(18) 0.032(2) 0.0013(15) 0.0109(15) 0.0031(15)
C74 0.0179(18) 0.0275(19) 0.034(2) 0.0037(16) 0.0098(15) 0.0020(15)
C75 0.030(2) 0.031(2) 0.0229(18) -0.0055(15) 0.0095(15) 0.0010(16)
C76 0.043(3) 0.121(5) 0.031(2) -0.029(3) 0.007(2) -0.031(3)
C77 0.101(4) 0.047(3) 0.025(2) 0.000(2) 0.022(2) 0.003(3)
C78 0.075(3) 0.051(3) 0.037(2) -0.015(2) 0.022(2) 0.018(2)
C85 0.0190(17) 0.0176(16) 0.0167(16) 0.0024(13) 0.0064(13) -0.0024(13)
C86 0.0201(17) 0.0206(17) 0.0183(16) 0.0012(13) 0.0080(13) -0.0015(14)
C87 0.033(2) 0.0218(18) 0.0158(16) 0.0007(14) 0.0084(15) -0.0017(15)
C88 0.0242(19) 0.0273(19) 0.0164(16) 0.0026(14) 0.0007(14) -0.0035(15)
C89 0.0205(17) 0.0224(18) 0.0180(16) 0.0037(14) 0.0040(13) -0.0006(14)
C90 0.0196(17) 0.0172(16) 0.0169(16) 0.0031(13) 0.0050(13) 0.0019(13)
C91 0.0185(17) 0.0169(16) 0.0211(17) 0.0012(13) 0.0056(13) -0.0015(13)
C92 0.0252(18) 0.0167(17) 0.0225(17) -0.0004(14) 0.0084(14) 0.0020(14)
C93 0.0249(18) 0.0148(16) 0.0180(16) -0.0022(13) 0.0038(14) -0.0041(14)
C94 0.0190(17) 0.0153(16) 0.0190(16) 0.0003(13) 0.0047(13) -0.0028(13)
C95 0.0224(18) 0.0183(17) 0.0232(17) -0.0009(14) 0.0079(14) -0.0010(14)
C96 0.0201(18) 0.0247(19) 0.0308(19) -0.0028(15) 0.0092(15) -0.0021(14)
C97 0.0281(19) 0.0280(19) 0.0213(17) 0.0032(15) 0.0095(15) -0.0068(15)
C98 0.042(3) 0.053(3) 0.029(2) 0.013(2) 0.0008(18) 0.015(2)
C99 0.055(3) 0.052(3) 0.032(2) 0.011(2) 0.011(2) -0.022(2)
C100 0.059(3) 0.046(3) 0.0175(18) 0.0008(17) 0.0109(18) -0.004(2)
C101 0.0209(18) 0.0206(18) 0.0244(18) -0.0015(14) 0.0048(14) -0.0007(14)
C102 0.0229(19) 0.037(2) 0.033(2) 0.0034(17) 0.0099(16) -0.0031(16)
C103 0.029(2) 0.0205(18) 0.0191(17) -0.0003(14) 0.0053(15) -0.0063(15)
C104 0.033(2) 0.028(2) 0.0269(19) 0.0055(16) 0.0083(16) 0.0100(16)
C105 0.048(2) 0.0194(18) 0.0257(19) 0.0000(15) 0.0039(18) -0.0093(17)
C106 0.038(2) 0.032(2) 0.0227(19) 0.0027(16) 0.0086(16) -0.0076(17)
C1S 0.123(7) 0.119(7) 0.123(7) 0.071(6) -0.008(6) -0.027(5)
C2S 0.284(16) 0.149(10) 0.200(12) 0.146(10) -0.135(11) -0.124(10)
C5S 0.155(9) 0.51(2) 0.051(5) 0.107(8) 0.058(5) 0.112(11)
C6S 0.265(18) 0.270(18) 0.41(3) 0.240(18) 0.011(17) -0.059(15)
C3S 0.56(4) 0.193(14) 0.253(18) -0.027(13) 0.11(2) 0.25(2)
C7S 0.128(8) 0.217(11) 0.083(6) -0.025(6) -0.013(5) 0.120(8)
C8S 0.101(6) 0.101(6) 0.140(8) -0.022(6) -0.076(6) 0.018(5)
C9S 0.176(10) 0.111(8) 0.252(13) -0.052(8) -0.161(10) 0.073(7)
C10S 0.243(12) 0.070(5) 0.211(11) -0.017(6) -0.119(9) 0.036(6)
C11S 0.64(3) 0.056(5) 0.195(10) -0.015(6) 0.318(15) 0.005(9)
C79 0.046(2) 0.032(2) 0.0207(18) -0.0017(16) 0.0093(17) -0.0056(18)
Si2A 0.0194(14) 0.0248(10) 0.0187(11) -0.0013(8) 0.0037(11) 0.0044(12)
C80A 0.033(4) 0.026(3) 0.025(3) -0.005(3) 0.003(3) 0.007(3)
C81A 0.048(6) 0.027(6) 0.043(5) -0.014(6) 0.015(4) 0.002(6)
C82A 0.043(4) 0.036(4) 0.030(4) -0.013(3) 0.006(3) 0.009(3)
C83A 0.066(5) 0.032(4) 0.027(4) -0.011(3) 0.003(3) 0.018(4)
C84A 0.014(4) 0.039(5) 0.179(13) 0.009(7) 0.028(6) 0.002(3)
Si2B 0.0155(18) 0.0177(13) 0.0125(14) -0.0020(10) 0.0036(14) 0.0000(15)
C80B 0.024(5) 0.025(5) 0.022(4) -0.002(4) 0.004(4) 0.009(4)
C82B 0.038(6) 0.057(7) 0.017(5) -0.014(4) 0.011(4) 0.001(5)
C83B 0.053(7) 0.065(8) 0.033(6) 0.007(5) 0.025(5) 0.036(6)
C84B 0.062(9) 0.024(8) 0.020(6) 0.002(7) 0.014(6) -0.007(9)

loop_
_atom_type_symbol
_atom_type_description
_atom_type_scat_dispersion_real
_atom_type_scat_dispersion_imag
_atom_type_scat_source
C C 0.0033 0.0016 'International Tables Vol C Tables 4.2.6.8 and 6.1.1.4'
H H 0.0000 0.0000 'International Tables Vol C Tables 4.2.6.8 and 6.1.1.4'
N N 0.0061 0.0033 'International Tables Vol C Tables 4.2.6.8 and 6.1.1.4'
O O 0.0106 0.0060 'International Tables Vol C Tables 4.2.6.8 and 6.1.1.4'
Si Si 0.0817 0.0704 'International Tables Vol C Tables 4.2.6.8 and 6.1.1.4'
Fe Fe 0.3463 0.8444 'International Tables Vol C Tables 4.2.6.8 and 6.1.1.4'
Y Y -2.7962 3.5667 'International Tables Vol C Tables 4.2.6.8 and 6.1.1.4'

loop_
_geom_angle_atom_site_label_1
_geom_angle_atom_site_label_2
_geom_angle_atom_site_label_3
_geom_angle
_geom_angle_site_symmetry_1
_geom_angle_site_symmetry_3
O2 Y1 N1 118.03(9) . .
O2 Y1 N2 112.49(9) . .
N1 Y1 N2 129.48(9) . .
O2 Y1 O1 94.73(8) . .
N1 Y1 O1 89.71(8) . .
N2 Y1 O1 86.70(9) . .
O2 Y1 N5 78.08(8) . .
N1 Y1 N5 94.28(9) . .
N2 Y1 N5 95.36(9) . .
O1 Y1 N5 172.78(8) . .
O2 Y1 C63 142.64(8) . .
N1 Y1 C63 27.60(9) . .
N2 Y1 C63 103.35(9) . .
O1 Y1 C63 97.57(8) . .
N5 Y1 C63 88.71(8) . .
O2 Y1 C68 139.43(9) . .
N1 Y1 C68 102.31(9) . .
N2 Y1 C68 27.37(9) . .
O1 Y1 C68 89.34(8) . .
N5 Y1 C68 95.68(9) . .
C63 Y1 C68 76.00(9) . .
O2 Y1 Fe1 168.22(6) . .
N1 Y1 Fe1 65.25(6) . .
N2 Y1 Fe1 65.18(7) . .
O1 Y1 Fe1 96.63(6) . .
N5 Y1 Fe1 90.51(6) . .
C63 Y1 Fe1 38.21(6) . .
C68 Y1 Fe1 37.91(6) . .
O4 Y2 N4 110.65(9) . .
O4 Y2 N3 122.12(9) . .
N4 Y2 N3 127.18(9) . .
O4 Y2 O3 94.59(8) . .
N4 Y2 O3 90.16(8) . .
N3 Y2 O3 88.06(8) . .
O4 Y2 N6 78.00(8) . .
N4 Y2 N6 93.92(9) . .
N3 Y2 N6 94.52(9) . .
O3 Y2 N6 172.43(8) . .
O4 Y2 C85 145.47(8) . .
N4 Y2 C85 101.67(9) . .
N3 Y2 C85 26.96(8) . .
O3 Y2 C85 97.21(8) . .
N6 Y2 C85 88.22(8) . .
O4 Y2 C90 137.26(8) . .
N4 Y2 C90 27.02(8) . .
N3 Y2 C90 100.28(9) . .
O3 Y2 C90 91.81(8) . .
N6 Y2 C90 94.72(8) . .
C85 Y2 C90 74.71(8) . .
O4 Y2 Fe2 166.44(6) . .
N4 Y2 Fe2 64.04(6) . .
N3 Y2 Fe2 63.97(6) . .
O3 Y2 Fe2 97.82(5) . .
N6 Y2 Fe2 89.71(6) . .
C85 Y2 Fe2 37.65(6) . .
C90 Y2 Fe2 37.16(6) . .
C65 Fe1 C66 40.56(14) . .
C65 Fe1 C71 110.23(13) . .
C66 Fe1 C71 104.86(14) . .
C65 Fe1 C70 102.47(14) . .
C66 Fe1 C70 125.68(14) . .
C71 Fe1 C70 40.85(13) . .
C65 Fe1 C64 40.74(13) . .
C66 Fe1 C64 68.16(14) . .
C71 Fe1 C64 143.36(13) . .
C70 Fe1 C64 112.44(14) . .
C65 Fe1 C72 144.92(13) . .
C66 Fe1 C72 116.39(14) . .
C71 Fe1 C72 40.49(13) . .
C70 Fe1 C72 68.15(13) . .
C64 Fe1 C72 174.34(13) . .
C65 Fe1 C69 127.92(14) . .
C66 Fe1 C69 165.06(14) . .
C71 Fe1 C69 67.99(13) . .
C70 Fe1 C69 40.50(12) . .
C64 Fe1 C69 109.20(13) . .
C72 Fe1 C69 67.34(13) . .
C65 Fe1 C67 67.97(13) . .
C66 Fe1 C67 40.48(13) . .
C71 Fe1 C67 131.05(13) . .
C70 Fe1 C67 165.96(13) . .
C64 Fe1 C67 67.60(13) . .
C72 Fe1 C67 113.31(13) . .
C69 Fe1 C67 153.54(13) . .
C65 Fe1 C68 167.80(13) . .
C66 Fe1 C68 151.29(14) . .
C71 Fe1 C68 67.87(13) . .
C70 Fe1 C68 67.89(13) . .
C64 Fe1 C68 134.48(13) . .
C72 Fe1 C68 40.05(12) . .
C69 Fe1 C68 39.88(12) . .
C67 Fe1 C68 122.86(13) . .
C65 Fe1 C63 67.56(13) . .
C66 Fe1 C63 67.42(13) . .
C71 Fe1 C63 170.80(13) . .
C70 Fe1 C63 147.68(13) . .
C64 Fe1 C63 39.94(12) . .
C72 Fe1 C63 137.30(12) . .
C69 Fe1 C63 120.71(12) . .
C67 Fe1 C63 39.77(12) . .
C68 Fe1 C63 116.27(12) . .
C65 Fe1 Y1 124.95(9) . .
C66 Fe1 Y1 114.84(10) . .
C71 Fe1 Y1 124.78(10) . .
C70 Fe1 Y1 119.48(10) . .
C64 Fe1 Y1 88.40(9) . .
C72 Fe1 Y1 86.53(9) . .
C69 Fe1 Y1 79.28(9) . .
C67 Fe1 Y1 74.42(9) . .
C68 Fe1 Y1 58.70(8) . .
C63 Fe1 Y1 57.81(8) . .
C88 Fe2 C93 105.12(13) . .
C88 Fe2 C87 40.80(13) . .
C93 Fe2 C87 110.00(13) . .
C88 Fe2 C92 127.49(13) . .
C93 Fe2 C92 40.90(13) . .
C87 Fe2 C92 103.72(13) . .
C88 Fe2 C86 68.40(13) . .
C93 Fe2 C86 142.35(13) . .
C87 Fe2 C86 40.52(12) . .
C92 Fe2 C86 112.19(13) . .
C88 Fe2 C91 167.28(13) . .
C93 Fe2 C91 68.31(12) . .
C87 Fe2 C91 129.68(13) . .
C92 Fe2 C91 40.58(12) . .
C86 Fe2 C91 109.65(13) . .
C88 Fe2 C94 114.75(13) . .
C93 Fe2 C94 40.75(12) . .
C87 Fe2 C94 143.73(13) . .
C92 Fe2 C94 68.51(13) . .
C86 Fe2 C94 175.74(12) . .
C91 Fe2 C94 67.95(12) . .
C88 Fe2 C89 40.53(13) . .
C93 Fe2 C89 131.99(13) . .
C87 Fe2 C89 67.96(13) . .
C92 Fe2 C89 167.87(13) . .
C86 Fe2 C89 67.74(13) . .
C91 Fe2 C89 151.53(12) . .
C94 Fe2 C89 112.53(13) . .
C88 Fe2 C90 149.23(13) . .
C93 Fe2 C90 68.31(12) . .
C87 Fe2 C90 169.72(13) . .
C92 Fe2 C90 68.09(12) . .
C86 Fe2 C90 135.40(12) . .
C91 Fe2 C90 40.04(12) . .
C94 Fe2 C90 40.56(12) . .
C89 Fe2 C90 121.10(13) . .
C88 Fe2 C85 67.84(13) . .
C93 Fe2 C85 171.82(13) . .
C87 Fe2 C85 67.76(13) . .
C92 Fe2 C85 146.73(13) . .
C86 Fe2 C85 40.32(12) . .
C91 Fe2 C85 119.42(12) . .
C94 Fe2 C85 137.27(12) . .
C89 Fe2 C85 39.86(12) . .
C90 Fe2 C85 115.36(12) . .
C88 Fe2 Y2 114.02(10) . .
C93 Fe2 Y2 124.80(9) . .
C87 Fe2 Y2 125.13(10) . .
C92 Fe2 Y2 118.49(9) . .
C86 Fe2 Y2 89.34(9) . .
C91 Fe2 Y2 78.17(9) . .
C94 Fe2 Y2 86.71(9) . .
C89 Fe2 Y2 73.50(9) . .
C90 Fe2 Y2 57.97(9) . .
C85 Fe2 Y2 57.61(8) . .
N1 Si1 C73 105.76(14) . .
N1 Si1 C74 113.92(15) . .
C73 Si1 C74 106.97(15) . .
N1 Si1 C75 114.05(14) . .
C73 Si1 C75 109.11(16) . .
C74 Si1 C75 106.75(16) . .
N3 Si3 C95 105.85(14) . .
N3 Si3 C96 114.56(14) . .
C95 Si3 C96 106.47(15) . .
N3 Si3 C97 113.89(14) . .
C95 Si3 C97 108.96(15) . .
C96 Si3 C97 106.77(16) . .
N4 Si4 C101 105.67(14) . .
N4 Si4 C102 111.02(15) . .
C101 Si4 C102 109.44(16) . .
N4 Si4 C103 115.64(14) . .
C101 Si4 C103 107.44(15) . .
C102 Si4 C103 107.47(16) . .
C63 N1 Si1 120.3(2) . .
C63 N1 Y1 104.15(18) . .
Si1 N1 Y1 131.25(14) . .
C68 N2 Si2A 121.8(2) . .
C68 N2 Si2B 118.5(2) . .
Si2A N2 Si2B 19.64(10) . .
C68 N2 Y1 105.09(19) . .
Si2A N2 Y1 133.05(17) . .
Si2B N2 Y1 130.41(18) . .
C85 N3 Si3 120.4(2) . .
C85 N3 Y2 105.77(18) . .
Si3 N3 Y2 130.09(14) . .
C90 N4 Si4 122.1(2) . .
C90 N4 Y2 106.55(18) . .
Si4 N4 Y2 131.26(14) . .
C1 N5 C5 117.4(3) . .
C1 N5 Y1 114.7(2) . .
C5 N5 Y1 127.8(2) . .
C32 N6 C36 117.4(3) . .
C32 N6 Y2 115.1(2) . .
C36 N6 Y2 127.4(2) . .
C22 O1 Y1 150.0(2) . .
C6 O2 Y1 147.94(18) . .
C53 O3 Y2 150.8(2) . .
C43 O4 Y2 147.04(18) . .
N5 C1 C2 124.2(3) . .
N5 C1 H1A 117.9 . .
C2 C1 H1A 117.9 . .
C3 C2 C1 117.8(3) . .
C3 C2 H2A 121.1 . .
C1 C2 H2A 121.1 . .
C2 C3 C4 119.3(3) . .
C2 C3 H3A 120.3 . .
C4 C3 H3A 120.3 . .
C3 C4 C5 120.3(3) . .
C3 C4 H4A 119.9 . .
C5 C4 H4A 119.9 . .
N5 C5 C4 121.0(3) . .
N5 C5 C16 121.2(3) . .
C4 C5 C16 117.8(3) . .
O2 C6 C21 106.2(2) . .
O2 C6 C7 111.6(2) . .
C21 C6 C7 112.4(2) . .
O2 C6 C14 108.3(2) . .
C21 C6 C14 112.5(3) . .
C7 C6 C14 105.8(2) . .
C8 C7 C12 109.3(3) . .
C8 C7 C6 109.7(3) . .
C12 C7 C6 111.1(3) . .
C8 C7 H7A 108.9 . .
C12 C7 H7A 108.9 . .
C6 C7 H7A 108.9 . .
C7 C8 C9 109.9(3) . .
C7 C8 H8A 109.7 . .
C9 C8 H8A 109.7 . .
C7 C8 H8B 109.7 . .
C9 C8 H8B 109.7 . .
H8A C8 H8B 108.2 . .
C10 C9 C13 110.4(3) . .
C10 C9 C8 108.7(3) . .
C13 C9 C8 109.0(3) . .
C10 C9 H9A 109.6 . .
C13 C9 H9A 109.6 . .
C8 C9 H9A 109.6 . .
C9 C10 C11 109.1(3) . .
C9 C10 H10A 109.9 . .
C11 C10 H10A 109.9 . .
C9 C10 H10B 109.9 . .
C11 C10 H10B 109.9 . .
H10A C10 H10B 108.3 . .
C12 C11 C15 108.4(3) . .
C12 C11 C10 109.8(3) . .
C15 C11 C10 109.5(3) . .
C12 C11 H11A 109.7 . .
C15 C11 H11A 109.7 . .
C10 C11 H11A 109.7 . .
C11 C12 C7 110.4(3) . .
C11 C12 H12A 109.6 . .
C7 C12 H12A 109.6 . .
C11 C12 H12B 109.6 . .
C7 C12 H12B 109.6 . .
H12A C12 H12B 108.1 . .
C9 C13 C14 110.4(3) . .
C9 C13 H13A 109.6 . .
C14 C13 H13A 109.6 . .
C9 C13 H13B 109.6 . .
C14 C13 H13B 109.6 . .
H13A C13 H13B 108.1 . .
C13 C14 C15 107.2(3) . .
C13 C14 C6 109.0(3) . .
C15 C14 C6 112.9(3) . .
C13 C14 H14A 109.2 . .
C15 C14 H14A 109.2 . .
C6 C14 H14A 109.2 . .
C11 C15 C14 109.9(3) . .
C11 C15 H15A 109.7 . .
C14 C15 H15A 109.7 . .
C11 C15 H15B 109.7 . .
C14 C15 H15B 109.7 . .
H15A C15 H15B 108.2 . .
C21 C16 C17 119.7(3) . .
C21 C16 C5 126.5(3) . .
C17 C16 C5 113.6(3) . .
C18 C17 C16 121.7(3) . .
C18 C17 H17A 119.2 . .
C16 C17 H17A 119.2 . .
C17 C18 C19 119.2(3) . .
C17 C18 H18A 120.4 . .
C19 C18 H18A 120.4 . .
C18 C19 C20 119.4(3) . .
C18 C19 H19A 120.3 . .
C20 C19 H19A 120.3 . .
C19 C20 C21 123.3(3) . .
C19 C20 H20A 118.4 . .
C21 C20 H20A 118.4 . .
C20 C21 C16 116.7(3) . .
C20 C21 C6 121.0(3) . .
C16 C21 C6 122.2(3) . .
O1 C22 C29 122.4(3) . .
O1 C22 C23 123.3(3) . .
C29 C22 C23 114.3(3) . .
C22 C23 C24 109.0(3) . .
C22 C23 C31 106.6(3) . .
C24 C23 C31 108.7(3) . .
C22 C23 H23A 110.8 . .
C24 C23 H23A 110.8 . .
C31 C23 H23A 110.8 . .
C25 C24 C23 109.8(3) . .
C25 C24 H24A 109.7 . .
C23 C24 H24A 109.7 . .
C25 C24 H24B 109.7 . .
C23 C24 H24B 109.7 . .
H24A C24 H24B 108.2 . .
C30 C25 C26 110.3(3) . .
C30 C25 C24 109.0(3) . .
C26 C25 C24 109.6(3) . .
C30 C25 H25A 109.3 . .
C26 C25 H25A 109.3 . .
C24 C25 H25A 109.3 . .
C27 C26 C25 109.4(3) . .
C27 C26 H26A 109.8 . .
C25 C26 H26A 109.8 . .
C27 C26 H26B 109.8 . .
C25 C26 H26B 109.8 . .
H26A C26 H26B 108.2 . .
C28 C27 C26 110.0(3) . .
C28 C27 C31 109.6(3) . .
C26 C27 C31 109.0(3) . .
C28 C27 H27A 109.4 . .
C26 C27 H27A 109.4 . .
C31 C27 H27A 109.4 . .
C27 C28 C29 109.4(3) . .
C27 C28 H28A 109.8 . .
C29 C28 H28A 109.8 . .
C27 C28 H28B 109.8 . .
C29 C28 H28B 109.8 . .
H28A C28 H28B 108.2 . .
C22 C29 C30 108.8(3) . .
C22 C29 C28 107.8(3) . .
C30 C29 C28 109.0(3) . .
C22 C29 H29A 110.4 . .
C30 C29 H29A 110.4 . .
C28 C29 H29A 110.4 . .
C25 C30 C29 109.7(3) . .
C25 C30 H30A 109.7 . .
C29 C30 H30A 109.7 . .
C25 C30 H30B 109.7 . .
C29 C30 H30B 109.7 . .
H30A C30 H30B 108.2 . .
C27 C31 C23 110.2(3) . .
C27 C31 H31A 109.6 . .
C23 C31 H31A 109.6 . .
C27 C31 H31B 109.6 . .
C23 C31 H31B 109.6 . .
H31A C31 H31B 108.1 . .
N6 C32 C33 124.2(3) . .
N6 C32 H32A 117.9 . .
C33 C32 H32A 117.9 . .
C32 C33 C34 118.1(3) . .
C32 C33 H33A 120.9 . .
C34 C33 H33A 120.9 . .
C35 C34 C33 118.8(3) . .
C35 C34 H34A 120.6 . .
C33 C34 H34A 120.6 . .
C34 C35 C36 120.6(3) . .
C34 C35 H35A 119.7 . .
C36 C35 H35A 119.7 . .
N6 C36 C35 120.8(3) . .
N6 C36 C37 121.4(3) . .
C35 C36 C37 117.8(3) . .
C38 C37 C42 120.1(3) . .
C38 C37 C36 113.8(3) . .
C42 C37 C36 125.9(3) . .
C39 C38 C37 121.7(3) . .
C39 C38 H38A 119.2 . .
C37 C38 H38A 119.2 . .
C40 C39 C38 118.8(3) . .
C40 C39 H39A 120.6 . .
C38 C39 H39A 120.6 . .
C39 C40 C41 120.5(3) . .
C39 C40 H40A 119.8 . .
C41 C40 H40A 119.8 . .
C40 C41 C42 122.2(3) . .
C40 C41 H41A 118.9 . .
C42 C41 H41A 118.9 . .
C41 C42 C37 116.7(3) . .
C41 C42 C43 120.4(3) . .
C37 C42 C43 122.9(3) . .
O4 C43 C42 106.8(2) . .
O4 C43 C50 109.1(2) . .
C42 C43 C50 113.4(3) . .
O4 C43 C44 111.3(2) . .
C42 C43 C44 111.6(2) . .
C50 C43 C44 104.7(2) . .
C52 C44 C45 109.4(3) . .
C52 C44 C43 110.3(3) . .
C45 C44 C43 111.2(3) . .
C52 C44 H44A 108.6 . .
C45 C44 H44A 108.6 . .
C43 C44 H44A 108.6 . .
C46 C45 C44 109.6(3) . .
C46 C45 H45A 109.7 . .
C44 C45 H45A 109.7 . .
C46 C45 H45B 109.7 . .
C44 C45 H45B 109.7 . .
H45A C45 H45B 108.2 . .
C45 C46 C47 110.4(3) . .
C45 C46 C51 108.4(3) . .
C47 C46 C51 109.8(3) . .
C45 C46 H46A 109.4 . .
C47 C46 H46A 109.4 . .
C51 C46 H46A 109.4 . .
C46 C47 C48 109.0(3) . .
C46 C47 H47A 109.9 . .
C48 C47 H47A 109.9 . .
C46 C47 H47B 109.9 . .
C48 C47 H47B 109.9 . .
H47A C47 H47B 108.3 . .
C49 C48 C52 109.2(3) . .
C49 C48 C47 109.8(3) . .
C52 C48 C47 108.6(3) . .
C49 C48 H48A 109.7 . .
C52 C48 H48A 109.7 . .
C47 C48 H48A 109.7 . .
C48 C49 C50 110.8(3) . .
C48 C49 H49A 109.5 . .
C50 C49 H49A 109.5 . .
C48 C49 H49B 109.5 . .
C50 C49 H49B 109.5 . .
H49A C49 H49B 108.1 . .
C49 C50 C51 107.5(3) . .
C49 C50 C43 109.1(3) . .
C51 C50 C43 113.2(3) . .
C49 C50 H50A 109.0 . .
C51 C50 H50A 109.0 . .
C43 C50 H50A 109.0 . .
C46 C51 C50 109.5(3) . .
C46 C51 H51A 109.8 . .
C50 C51 H51A 109.8 . .
C46 C51 H51B 109.8 . .
C50 C51 H51B 109.8 . .
H51A C51 H51B 108.2 . .
C44 C52 C48 109.9(3) . .
C44 C52 H52A 109.7 . .
C48 C52 H52A 109.7 . .
C44 C52 H52B 109.7 . .
C48 C52 H52B 109.7 . .
H52A C52 H52B 108.2 . .
O3 C53 C54 124.0(3) . .
O3 C53 C60 121.9(3) . .
C54 C53 C60 114.1(3) . .
C53 C54 C55 108.3(3) . .
C53 C54 C62 107.8(3) . .
C55 C54 C62 108.6(3) . .
C53 C54 H54A 110.7 . .
C55 C54 H54A 110.7 . .
C62 C54 H54A 110.7 . .
C56 C55 C54 109.9(3) . .
C56 C55 H55A 109.7 . .
C54 C55 H55A 109.7 . .
C56 C55 H55B 109.7 . .
C54 C55 H55B 109.7 . .
H55A C55 H55B 108.2 . .
C61 C56 C57 109.8(3) . .
C61 C56 C55 109.5(3) . .
C57 C56 C55 109.5(3) . .
C61 C56 H56A 109.4 . .
C57 C56 H56A 109.4 . .
C55 C56 H56A 109.4 . .
C56 C57 C58 109.4(3) . .
C56 C57 H57A 109.8 . .
C58 C57 H57A 109.8 . .
C56 C57 H57B 109.8 . .
C58 C57 H57B 109.8 . .
H57A C57 H57B 108.2 . .
C59 C58 C62 109.5(3) . .
C59 C58 C57 110.0(3) . .
C62 C58 C57 109.7(3) . .
C59 C58 H58A 109.2 . .
C62 C58 H58A 109.2 . .
C57 C58 H58A 109.2 . .
C58 C59 C60 109.5(3) . .
C58 C59 H59A 109.8 . .
C60 C59 H59A 109.8 . .
C58 C59 H59B 109.8 . .
C60 C59 H59B 109.8 . .
H59A C59 H59B 108.2 . .
C53 C60 C59 107.8(3) . .
C53 C60 C61 108.3(3) . .
C59 C60 C61 109.4(3) . .
C53 C60 H60A 110.4 . .
C59 C60 H60A 110.4 . .
C61 C60 H60A 110.4 . .
C56 C61 C60 109.7(3) . .
C56 C61 H61A 109.7 . .
C60 C61 H61A 109.7 . .
C56 C61 H61B 109.7 . .
C60 C61 H61B 109.7 . .
H61A C61 H61B 108.2 . .
C58 C62 C54 109.6(3) . .
C58 C62 H62A 109.8 . .
C54 C62 H62A 109.8 . .
C58 C62 H62B 109.8 . .
C54 C62 H62B 109.8 . .
H62A C62 H62B 108.2 . .
N1 C63 C64 127.8(3) . .
N1 C63 C67 126.1(3) . .
C64 C63 C67 106.1(3) . .
N1 C63 Fe1 130.5(2) . .
C64 C63 Fe1 66.42(18) . .
C67 C63 Fe1 67.60(17) . .
N1 C63 Y1 48.25(14) . .
C64 C63 Y1 126.6(2) . .
C67 C63 Y1 101.5(2) . .
Fe1 C63 Y1 83.98(10) . .
C65 C64 C63 109.0(3) . .
C65 C64 Fe1 68.98(19) . .
C63 C64 Fe1 73.64(18) . .
C65 C64 H64A 125.5 . .
C63 C64 H64A 125.5 . .
Fe1 C64 H64A 125.5 . .
C66 C65 C64 108.0(3) . .
C66 C65 Fe1 69.98(19) . .
C64 C65 Fe1 70.28(18) . .
C66 C65 H65A 126.0 . .
C64 C65 H65A 126.0 . .
Fe1 C65 H65A 126.0 . .
C65 C66 C67 108.2(3) . .
C65 C66 Fe1 69.45(19) . .
C67 C66 Fe1 71.24(18) . .
C65 C66 H66A 125.9 . .
C67 C66 H66A 125.9 . .
Fe1 C66 H66A 125.9 . .
C66 C67 C63 108.5(3) . .
C66 C67 Fe1 68.28(19) . .
C63 C67 Fe1 72.63(18) . .
C66 C67 H67A 125.7 . .
C63 C67 H67A 125.7 . .
Fe1 C67 H67A 125.7 . .
N2 C68 C69 125.6(3) . .
N2 C68 C72 128.5(3) . .
C69 C68 C72 105.8(3) . .
N2 C68 Fe1 130.7(2) . .
C69 C68 Fe1 67.61(18) . .
C72 C68 Fe1 67.51(18) . .
N2 C68 Y1 47.55(14) . .
C69 C68 Y1 108.2(2) . .
C72 C68 Y1 121.3(2) . .
Fe1 C68 Y1 83.39(10) . .
C70 C69 C68 109.5(3) . .
C70 C69 Fe1 68.75(18) . .
C68 C69 Fe1 72.51(18) . .
C70 C69 H69A 125.3 . .
C68 C69 H69A 125.3 . .
Fe1 C69 H69A 125.3 . .
C69 C70 C71 107.6(3) . .
C69 C70 Fe1 70.75(18) . .
C71 C70 Fe1 69.55(18) . .
C69 C70 H70A 126.2 . .
C71 C70 H70A 126.2 . .
Fe1 C70 H70A 126.2 . .
C72 C71 C70 108.0(3) . .
C72 C71 Fe1 70.76(18) . .
C70 C71 Fe1 69.61(18) . .
C72 C71 H71A 126.0 . .
C70 C71 H71A 126.0 . .
Fe1 C71 H71A 126.0 . .
C71 C72 C68 109.1(3) . .
C71 C72 Fe1 68.74(18) . .
C68 C72 Fe1 72.43(18) . .
C71 C72 H72A 125.4 . .
C68 C72 H72A 125.4 . .
Fe1 C72 H72A 125.4 . .
Si1 C73 H73A 109.5 . .
Si1 C73 H73B 109.5 . .
H73A C73 H73B 109.5 . .
Si1 C73 H73C 109.5 . .
H73A C73 H73C 109.5 . .
H73B C73 H73C 109.5 . .
Si1 C74 H74A 109.5 . .
Si1 C74 H74B 109.5 . .
H74A C74 H74B 109.5 . .
Si1 C74 H74C 109.5 . .
H74A C74 H74C 109.5 . .
H74B C74 H74C 109.5 . .
C76 C75 C78 109.0(4) . .
C76 C75 C77 108.3(4) . .
C78 C75 C77 107.3(3) . .
C76 C75 Si1 110.3(3) . .
C78 C75 Si1 110.2(3) . .
C77 C75 Si1 111.6(3) . .
C75 C76 H76A 109.5 . .
C75 C76 H76B 109.5 . .
H76A C76 H76B 109.5 . .
C75 C76 H76C 109.5 . .
H76A C76 H76C 109.5 . .
H76B C76 H76C 109.5 . .
C75 C77 H77A 109.5 . .
C75 C77 H77B 109.5 . .
H77A C77 H77B 109.5 . .
C75 C77 H77C 109.5 . .
H77A C77 H77C 109.5 . .
H77B C77 H77C 109.5 . .
C75 C78 H78A 109.5 . .
C75 C78 H78B 109.5 . .
H78A C78 H78B 109.5 . .
C75 C78 H78C 109.5 . .
H78A C78 H78C 109.5 . .
H78B C78 H78C 109.5 . .
N3 C85 C89 125.6(3) . .
N3 C85 C86 128.9(3) . .
C89 C85 C86 105.5(3) . .
N3 C85 Fe2 130.0(2) . .
C89 C85 Fe2 67.53(17) . .
C86 C85 Fe2 66.31(17) . .
N3 C85 Y2 47.28(14) . .
C89 C85 Y2 100.44(19) . .
C86 C85 Y2 128.7(2) . .
Fe2 C85 Y2 84.74(9) . .
C87 C86 C85 109.1(3) . .
C87 C86 Fe2 69.29(18) . .
C85 C86 Fe2 73.37(18) . .
C87 C86 H86A 125.4 . .
C85 C86 H86A 125.4 . .
Fe2 C86 H86A 125.4 . .
C86 C87 C88 108.1(3) . .
C86 C87 Fe2 70.20(18) . .
C88 C87 Fe2 69.37(18) . .
C86 C87 H87A 125.9 . .
C88 C87 H87A 125.9 . .
Fe2 C87 H87A 125.9 . .
C87 C88 C89 108.0(3) . .
C87 C88 Fe2 69.83(18) . .
C89 C88 Fe2 71.45(18) . .
C87 C88 H88A 126.0 . .
C89 C88 H88A 126.0 . .
Fe2 C88 H88A 126.0 . .
C88 C89 C85 109.0(3) . .
C88 C89 Fe2 68.02(18) . .
C85 C89 Fe2 72.61(18) . .
C88 C89 H89A 125.5 . .
C85 C89 H89A 125.5 . .
Fe2 C89 H89A 125.5 . .
N4 C90 C91 125.8(3) . .
N4 C90 C94 128.2(3) . .
C91 C90 C94 105.9(3) . .
N4 C90 Fe2 130.8(2) . .
C91 C90 Fe2 67.55(17) . .
C94 C90 Fe2 67.47(17) . .
N4 C90 Y2 46.43(14) . .
C91 C90 Y2 107.8(2) . .
C94 C90 Y2 122.8(2) . .
Fe2 C90 Y2 84.86(10) . .
C92 C91 C90 109.6(3) . .
C92 C91 Fe2 69.15(18) . .
C90 C91 Fe2 72.41(18) . .
C92 C91 H91A 125.2 . .
C90 C91 H91A 125.2 . .
Fe2 C91 H91A 125.2 . .
C91 C92 C93 107.7(3) . .
C91 C92 Fe2 70.27(18) . .
C93 C92 Fe2 69.31(18) . .
C91 C92 H92A 126.2 . .
C93 C92 H92A 126.2 . .
Fe2 C92 H92A 126.2 . .
C92 C93 C94 108.2(3) . .
C92 C93 Fe2 69.79(18) . .
C94 C93 Fe2 70.57(18) . .
C92 C93 H93A 125.9 . .
C94 C93 H93A 125.9 . .
Fe2 C93 H93A 125.9 . .
C93 C94 C90 108.5(3) . .
C93 C94 Fe2 68.68(18) . .
C90 C94 Fe2 71.97(18) . .
C93 C94 H94A 125.7 . .
C90 C94 H94A 125.7 . .
Fe2 C94 H94A 125.7 . .
Si3 C95 H95A 109.5 . .
Si3 C95 H95B 109.5 . .
H95A C95 H95B 109.5 . .
Si3 C95 H95C 109.5 . .
H95A C95 H95C 109.5 . .
H95B C95 H95C 109.5 . .
Si3 C96 H96A 109.5 . .
Si3 C96 H96B 109.5 . .
H96A C96 H96B 109.5 . .
Si3 C96 H96C 109.5 . .
H96A C96 H96C 109.5 . .
H96B C96 H96C 109.5 . .
C98 C97 C100 108.3(3) . .
C98 C97 C99 108.1(3) . .
C100 C97 C99 108.7(3) . .
C98 C97 Si3 109.8(2) . .
C100 C97 Si3 112.3(2) . .
C99 C97 Si3 109.6(2) . .
C97 C98 H98A 109.5 . .
C97 C98 H98B 109.5 . .
H98A C98 H98B 109.5 . .
C97 C98 H98C 109.5 . .
H98A C98 H98C 109.5 . .
H98B C98 H98C 109.5 . .
C97 C99 H99A 109.5 . .
C97 C99 H99B 109.5 . .
H99A C99 H99B 109.5 . .
C97 C99 H99C 109.5 . .
H99A C99 H99C 109.5 . .
H99B C99 H99C 109.5 . .
C97 C100 H10C 109.5 . .
C97 C100 H10D 109.5 . .
H10C C100 H10D 109.5 . .
C97 C100 H10E 109.5 . .
H10C C100 H10E 109.5 . .
H10D C100 H10E 109.5 . .
Si4 C101 H10F 109.5 . .
Si4 C101 H10G 109.5 . .
H10F C101 H10G 109.5 . .
Si4 C101 H10H 109.5 . .
H10F C101 H10H 109.5 . .
H10G C101 H10H 109.5 . .
Si4 C102 H10I 109.5 . .
Si4 C102 H10J 109.5 . .
H10I C102 H10J 109.5 . .
Si4 C102 H10K 109.5 . .
H10I C102 H10K 109.5 . .
H10J C102 H10K 109.5 . .
C105 C103 C104 108.8(3) . .
C105 C103 C106 107.6(3) . .
C104 C103 C106 108.8(3) . .
C105 C103 Si4 112.8(2) . .
C104 C103 Si4 110.4(2) . .
C106 C103 Si4 108.3(2) . .
C103 C104 H10L 109.5 . .
C103 C104 H10M 109.5 . .
H10L C104 H10M 109.5 . .
C103 C104 H10N 109.5 . .
H10L C104 H10N 109.5 . .
H10M C104 H10N 109.5 . .
C103 C105 H10O 109.5 . .
C103 C105 H10P 109.5 . .
H10O C105 H10P 109.5 . .
C103 C105 H10Q 109.5 . .
H10O C105 H10Q 109.5 . .
H10P C105 H10Q 109.5 . .
C103 C106 H10R 109.5 . .
C103 C106 H10S 109.5 . .
H10R C106 H10S 109.5 . .
C103 C106 H10T 109.5 . .
H10R C106 H10T 109.5 . .
H10S C106 H10T 109.5 . .
C2S C1S C5S 106.4(10) . .
C2S C1S H1SA 110.4 . .
C5S C1S H1SA 110.4 . .
C2S C1S H1SB 110.4 . .
C5S C1S H1SB 110.4 . .
H1SA C1S H1SB 108.6 . .
C1S C2S C3S 101.0(11) . 1_565
C1S C2S H2SA 111.6 . .
C3S C2S H2SA 111.6 1_565 .
C1S C2S H2SB 111.6 . .
C3S C2S H2SB 111.6 1_565 .
H2SA C2S H2SB 109.4 . .
C1S C5S H5SA 109.5 . .
C1S C5S H5SB 109.5 . .
H5SA C5S H5SB 109.5 . .
C1S C5S H5SC 109.5 . .
H5SA C5S H5SC 109.5 . .
H5SB C5S H5SC 109.5 . .
C3S C6S H6SA 109.5 . .
C3S C6S H6SB 109.5 . .
H6SA C6S H6SB 109.5 . .
C3S C6S H6SC 109.5 . .
H6SA C6S H6SC 109.5 . .
H6SB C6S H6SC 109.5 . .
C2S C3S C6S 103.5(17) 1_545 .
C2S C3S H3SA 111.1 1_545 .
C6S C3S H3SA 111.1 . .
C2S C3S H3SB 111.1 1_545 .
C6S C3S H3SB 111.1 . .
H3SA C3S H3SB 109.0 . .
C9S C7S C8S 126.2(9) . .
C9S C7S H7SA 105.8 . .
C8S C7S H7SA 105.8 . .
C9S C7S H7SB 105.8 . .
C8S C7S H7SB 105.8 . .
H7SA C7S H7SB 106.2 . .
C10S C8S C7S 121.1(10) . .
C10S C8S H8SA 107.1 . .
C7S C8S H8SA 107.1 . .
C10S C8S H8SB 107.1 . .
C7S C8S H8SB 107.1 . .
H8SA C8S H8SB 106.8 . .
C7S C9S C11S 122.8(8) . .
C7S C9S H9SA 106.6 . .
C11S C9S H9SA 106.6 . .
C7S C9S H9SB 106.6 . .
C11S C9S H9SB 106.6 . .
H9SA C9S H9SB 106.6 . .
C8S C10S H1SC 109.5 . .
C8S C10S H1SD 109.5 . .
H1SC C10S H1SD 109.5 . .
C8S C10S H1SE 109.5 . .
H1SC C10S H1SE 109.5 . .
H1SD C10S H1SE 109.5 . .
C9S C11S H1SF 109.5 . .
C9S C11S H1SG 109.5 . .
H1SF C11S H1SG 109.5 . .
C9S C11S H1SH 109.5 . .
H1SF C11S H1SH 109.5 . .
H1SG C11S H1SH 109.5 . .
Si2B C79 Si2A 17.26(11) . .
Si2B C79 H79A 96.3 . .
Si2A C79 H79A 109.5 . .
Si2B C79 H79B 125.7 . .
Si2A C79 H79B 109.5 . .
H79A C79 H79B 109.5 . .
Si2B C79 H79C 105.2 . .
Si2A C79 H79C 109.5 . .
H79A C79 H79C 109.5 . .
H79B C79 H79C 109.5 . .
N2 Si2A C80A 115.3(3) . .
N2 Si2A C79 105.16(19) . .
C80A Si2A C79 106.3(2) . .
N2 Si2A C84A 122.2(4) . .
C80A Si2A C84A 106.7(4) . .
C79 Si2A C84A 98.7(3) . .
C81A C80A C83A 107.7(7) . .
C81A C80A C82A 108.6(8) . .
C83A C80A C82A 108.6(5) . .
C81A C80A Si2A 111.2(5) . .
C83A C80A Si2A 111.7(4) . .
C82A C80A Si2A 108.9(5) . .
C80A C81A H81A 109.5 . .
C80A C81A H81B 109.5 . .
H81A C81A H81B 109.5 . .
C80A C81A H81C 109.5 . .
H81A C81A H81C 109.5 . .
H81B C81A H81C 109.5 . .
C80A C82A H82A 109.5 . .
C80A C82A H82B 109.5 . .
H82A C82A H82B 109.5 . .
C80A C82A H82C 109.5 . .
H82A C82A H82C 109.5 . .
H82B C82A H82C 109.5 . .
C80A C83A H83A 109.5 . .
C80A C83A H83B 109.5 . .
H83A C83A H83B 109.5 . .
C80A C83A H83C 109.5 . .
H83A C83A H83C 109.5 . .
H83B C83A H83C 109.5 . .
Si2A C84A H84A 109.5 . .
Si2A C84A H84B 109.5 . .
H84A C84A H84B 109.5 . .
Si2A C84A H84C 109.5 . .
H84A C84A H84C 109.5 . .
H84B C84A H84C 109.5 . .
C79 Si2B N2 109.3(2) . .
C79 Si2B C84B 108.1(7) . .
N2 Si2B C84B 111.7(6) . .
C79 Si2B C80B 104.9(3) . .
N2 Si2B C80B 114.2(3) . .
C84B Si2B C80B 108.2(7) . .
C79 Si2B C81B 99.9(3) . .
N2 Si2B C81B 85.0(3) . .
C84B Si2B C81B 139.3(7) . .
C80B Si2B C81B 34.2(4) . .
C81B C80B C82B 142.8(9) . .
C81B C80B C83B 88.7(8) . .
C82B C80B C83B 108.7(8) . .
C81B C80B Si2B 93.0(7) . .
C82B C80B Si2B 110.6(6) . .
C83B C80B Si2B 109.4(6) . .
C80B C81B C83B 49.5(6) . .
C80B C81B Si2B 52.8(6) . .
C83B C81B Si2B 78.9(5) . .
C80B C81B H81D 109.5 . .
C83B C81B H81D 60.4 . .
Si2B C81B H81D 110.8 . .
C80B C81B H81E 109.5 . .
C83B C81B H81E 130.8 . .
Si2B C81B H81E 59.3 . .
H81D C81B H81E 109.5 . .
C80B C81B H81F 109.5 . .
C83B C81B H81F 119.3 . .
Si2B C81B H81F 139.6 . .
H81D C81B H81F 109.5 . .
H81E C81B H81F 109.5 . .
C80B C82B H82D 109.5 . .
C80B C82B H82E 109.5 . .
H82D C82B H82E 109.5 . .
C80B C82B H82F 109.5 . .
H82D C82B H82F 109.5 . .
H82E C82B H82F 109.5 . .
C80B C83B C81B 41.9(5) . .
C80B C83B H83D 109.5 . .
C81B C83B H83D 151.0 . .
C80B C83B H83E 109.5 . .
C81B C83B H83E 83.2 . .
H83D C83B H83E 109.5 . .
C80B C83B H83F 109.5 . .
C81B C83B H83F 89.4 . .
H83D C83B H83F 109.5 . .
H83E C83B H83F 109.5 . .
Si2B C84B H84D 109.5 . .
Si2B C84B H84E 109.5 . .
H84D C84B H84E 109.5 . .
Si2B C84B H84F 109.5 . .
H84D C84B H84F 109.5 . .
H84E C84B H84F 109.5 . .

loop_
_geom_bond_atom_site_label_1
_geom_bond_atom_site_label_2
_geom_bond_distance
_geom_bond_site_symmetry_2
Y1 O2 2.084(2) .
Y1 N1 2.259(3) .
Y1 N2 2.268(3) .
Y1 O1 2.393(2) .
Y1 N5 2.508(3) .
Y1 C63 2.936(3) .
Y1 C68 2.968(3) .
Y1 Fe1 3.4499(6) .
Y2 O4 2.094(2) .
Y2 N4 2.253(3) .
Y2 N3 2.266(3) .
Y2 O3 2.392(2) .
Y2 N6 2.499(3) .
Y2 C85 2.969(3) .
Y2 C90 2.980(3) .
Y2 Fe2 3.5010(6) .
Fe1 C65 2.032(3) .
Fe1 C66 2.039(3) .
Fe1 C71 2.041(3) .
Fe1 C70 2.042(3) .
Fe1 C64 2.049(3) .
Fe1 C72 2.068(3) .
Fe1 C69 2.069(3) .
Fe1 C67 2.079(3) .
Fe1 C68 2.134(3) .
Fe1 C63 2.146(3) .
Fe2 C88 2.034(3) .
Fe2 C93 2.038(3) .
Fe2 C87 2.040(3) .
Fe2 C92 2.044(3) .
Fe2 C86 2.052(3) .
Fe2 C91 2.059(3) .
Fe2 C94 2.063(3) .
Fe2 C89 2.080(3) .
Fe2 C90 2.124(3) .
Fe2 C85 2.148(3) .
Si1 N1 1.719(3) .
Si1 C73 1.873(3) .
Si1 C74 1.884(3) .
Si1 C75 1.904(3) .
Si3 N3 1.712(3) .
Si3 C95 1.873(3) .
Si3 C96 1.878(3) .
Si3 C97 1.908(3) .
Si4 N4 1.712(3) .
Si4 C101 1.878(3) .
Si4 C102 1.890(4) .
Si4 C103 1.908(3) .
N1 C63 1.403(4) .
N2 C68 1.413(4) .
N2 Si2A 1.650(4) .
N2 Si2B 1.805(4) .
N3 C85 1.399(4) .
N4 C90 1.412(4) .
N5 C1 1.347(4) .
N5 C5 1.354(4) .
N6 C32 1.348(4) .
N6 C36 1.356(4) .
O1 C22 1.230(4) .
O2 C6 1.414(4) .
O3 C53 1.228(4) .
O4 C43 1.412(4) .
C1 C2 1.383(5) .
C1 H1A 0.9500 .
C2 C3 1.370(5) .
C2 H2A 0.9500 .
C3 C4 1.379(5) .
C3 H3A 0.9500 .
C4 C5 1.388(4) .
C4 H4A 0.9500 .
C5 C16 1.500(4) .
C6 C21 1.553(4) .
C6 C7 1.557(4) .
C6 C14 1.563(4) .
C7 C8 1.528(4) .
C7 C12 1.538(4) .
C7 H7A 1.0000 .
C8 C9 1.540(5) .
C8 H8A 0.9900 .
C8 H8B 0.9900 .
C9 C10 1.527(5) .
C9 C13 1.528(5) .
C9 H9A 1.0000 .
C10 C11 1.545(5) .
C10 H10A 0.9900 .
C10 H10B 0.9900 .
C11 C12 1.529(5) .
C11 C15 1.529(5) .
C11 H11A 1.0000 .
C12 H12A 0.9900 .
C12 H12B 0.9900 .
C13 C14 1.536(4) .
C13 H13A 0.9900 .
C13 H13B 0.9900 .
C14 C15 1.552(4) .
C14 H14A 1.0000 .
C15 H15A 0.9900 .
C15 H15B 0.9900 .
C16 C21 1.408(4) .
C16 C17 1.408(4) .
C17 C18 1.379(5) .
C17 H17A 0.9500 .
C18 C19 1.380(5) .
C18 H18A 0.9500 .
C19 C20 1.388(4) .
C19 H19A 0.9500 .
C20 C21 1.393(4) .
C20 H20A 0.9500 .
C22 C29 1.498(4) .
C22 C23 1.504(5) .
C23 C24 1.542(4) .
C23 C31 1.547(5) .
C23 H23A 1.0000 .
C24 C25 1.537(5) .
C24 H24A 0.9900 .
C24 H24B 0.9900 .
C25 C30 1.528(5) .
C25 C26 1.536(5) .
C25 H25A 1.0000 .
C26 C27 1.528(5) .
C26 H26A 0.9900 .
C26 H26B 0.9900 .
C27 C28 1.526(5) .
C27 C31 1.542(5) .
C27 H27A 1.0000 .
C28 C29 1.551(5) .
C28 H28A 0.9900 .
C28 H28B 0.9900 .
C29 C30 1.542(4) .
C29 H29A 1.0000 .
C30 H30A 0.9900 .
C30 H30B 0.9900 .
C31 H31A 0.9900 .
C31 H31B 0.9900 .
C32 C33 1.373(5) .
C32 H32A 0.9500 .
C33 C34 1.387(5) .
C33 H33A 0.9500 .
C34 C35 1.364(5) .
C34 H34A 0.9500 .
C35 C36 1.396(4) .
C35 H35A 0.9500 .
C36 C37 1.496(4) .
C37 C38 1.402(4) .
C37 C42 1.408(4) .
C38 C39 1.381(5) .
C38 H38A 0.9500 .
C39 C40 1.377(5) .
C39 H39A 0.9500 .
C40 C41 1.387(5) .
C40 H40A 0.9500 .
C41 C42 1.406(4) .
C41 H41A 0.9500 .
C42 C43 1.541(4) .
C43 C50 1.563(4) .
C43 C44 1.575(4) .
C44 C52 1.525(4) .
C44 C45 1.540(4) .
C44 H44A 1.0000 .
C45 C46 1.527(4) .
C45 H45A 0.9900 .
C45 H45B 0.9900 .
C46 C47 1.530(5) .
C46 C51 1.538(5) .
C46 H46A 1.0000 .
C47 C48 1.539(5) .
C47 H47A 0.9900 .
C47 H47B 0.9900 .
C48 C49 1.525(5) .
C48 C52 1.528(4) .
C48 H48A 1.0000 .
C49 C50 1.537(4) .
C49 H49A 0.9900 .
C49 H49B 0.9900 .
C50 C51 1.544(4) .
C50 H50A 1.0000 .
C51 H51A 0.9900 .
C51 H51B 0.9900 .
C52 H52A 0.9900 .
C52 H52B 0.9900 .
C53 C54 1.500(4) .
C53 C60 1.507(4) .
C54 C55 1.546(5) .
C54 C62 1.550(4) .
C54 H54A 1.0000 .
C55 C56 1.536(5) .
C55 H55A 0.9900 .
C55 H55B 0.9900 .
C56 C61 1.527(5) .
C56 C57 1.531(5) .
C56 H56A 1.0000 .
C57 C58 1.535(5) .
C57 H57A 0.9900 .
C57 H57B 0.9900 .
C58 C59 1.528(5) .
C58 C62 1.534(5) .
C58 H58A 1.0000 .
C59 C60 1.542(4) .
C59 H59A 0.9900 .
C59 H59B 0.9900 .
C60 C61 1.545(4) .
C60 H60A 1.0000 .
C61 H61A 0.9900 .
C61 H61B 0.9900 .
C62 H62A 0.9900 .
C62 H62B 0.9900 .
C63 C64 1.436(4) .
C63 C67 1.438(4) .
C64 C65 1.421(4) .
C64 H64A 1.0000 .
C65 C66 1.411(5) .
C65 H65A 1.0000 .
C66 C67 1.425(5) .
C66 H66A 1.0000 .
C67 H67A 1.0000 .
C68 C69 1.434(4) .
C68 C72 1.440(4) .
C69 C70 1.423(4) .
C69 H69A 1.0000 .
C70 C71 1.425(5) .
C70 H70A 1.0000 .
C71 C72 1.422(5) .
C71 H71A 1.0000 .
C72 H72A 1.0000 .
C73 H73A 0.9800 .
C73 H73B 0.9800 .
C73 H73C 0.9800 .
C74 H74A 0.9800 .
C74 H74B 0.9800 .
C74 H74C 0.9800 .
C75 C76 1.519(5) .
C75 C78 1.535(5) .
C75 C77 1.540(5) .
C76 H76A 0.9800 .
C76 H76B 0.9800 .
C76 H76C 0.9800 .
C77 H77A 0.9800 .
C77 H77B 0.9800 .
C77 H77C 0.9800 .
C78 H78A 0.9800 .
C78 H78B 0.9800 .
C78 H78C 0.9800 .
C85 C89 1.442(4) .
C85 C86 1.450(4) .
C86 C87 1.417(4) .
C86 H86A 1.0000 .
C87 C88 1.420(5) .
C87 H87A 1.0000 .
C88 C89 1.426(5) .
C88 H88A 1.0000 .
C89 H89A 1.0000 .
C90 C91 1.433(4) .
C90 C94 1.452(4) .
C91 C92 1.423(4) .
C91 H91A 1.0000 .
C92 C93 1.426(4) .
C92 H92A 1.0000 .
C93 C94 1.428(4) .
C93 H93A 1.0000 .
C94 H94A 1.0000 .
C95 H95A 0.9800 .
C95 H95B 0.9800 .
C95 H95C 0.9800 .
C96 H96A 0.9800 .
C96 H96B 0.9800 .
C96 H96C 0.9800 .
C97 C98 1.526(5) .
C97 C100 1.530(5) .
C97 C99 1.540(5) .
C98 H98A 0.9800 .
C98 H98B 0.9800 .
C98 H98C 0.9800 .
C99 H99A 0.9800 .
C99 H99B 0.9800 .
C99 H99C 0.9800 .
C100 H10C 0.9800 .
C100 H10D 0.9800 .
C100 H10E 0.9800 .
C101 H10F 0.9800 .
C101 H10G 0.9800 .
C101 H10H 0.9800 .
C102 H10I 0.9800 .
C102 H10J 0.9800 .
C102 H10K 0.9800 .
C103 C105 1.530(4) .
C103 C104 1.534(5) .
C103 C106 1.552(5) .
C104 H10L 0.9800 .
C104 H10M 0.9800 .
C104 H10N 0.9800 .
C105 H10O 0.9800 .
C105 H10P 0.9800 .
C105 H10Q 0.9800 .
C106 H10R 0.9800 .
C106 H10S 0.9800 .
C106 H10T 0.9800 .
C1S C2S 1.460(15) .
C1S C5S 1.789(11) .
C1S H1SA 0.9900 .
C1S H1SB 0.9900 .
C2S C3S 1.525(19) 1_565
C2S H2SA 0.9900 .
C2S H2SB 0.9900 .
C5S H5SA 0.9800 .
C5S H5SB 0.9800 .
C5S H5SC 0.9800 .
C6S C3S 1.72(2) .
C6S H6SA 0.9800 .
C6S H6SB 0.9800 .
C6S H6SC 0.9800 .
C3S C2S 1.525(19) 1_545
C3S H3SA 0.9900 .
C3S H3SB 0.9900 .
C7S C9S 1.532(15) .
C7S C8S 1.569(11) .
C7S H7SA 0.9900 .
C7S H7SB 0.9900 .
C8S C10S 1.540(11) .
C8S H8SA 0.9900 .
C8S H8SB 0.9900 .
C9S C11S 1.629(16) .
C9S H9SA 0.9900 .
C9S H9SB 0.9900 .
C10S H1SC 0.9800 .
C10S H1SD 0.9800 .
C10S H1SE 0.9800 .
C11S H1SF 0.9800 .
C11S H1SG 0.9800 .
C11S H1SH 0.9800 .
C79 Si2B 1.745(5) .
C79 Si2A 1.987(4) .
C79 H79A 0.9800 .
C79 H79B 0.9800 .
C79 H79C 0.9800 .
Si2A C80A 1.920(7) .
Si2A C84A 2.204(9) .
C80A C81A 1.499(18) .
C80A C83A 1.532(8) .
C80A C82A 1.550(9) .
C81A H81A 0.9800 .
C81A H81B 0.9800 .
C81A H81C 0.9800 .
C82A H82A 0.9800 .
C82A H82B 0.9800 .
C82A H82C 0.9800 .
C83A H83A 0.9800 .
C83A H83B 0.9800 .
C83A H83C 0.9800 .
C84A H84A 0.9800 .
C84A H84B 0.9800 .
C84A H84C 0.9800 .
Si2B C84B 1.908(18) .
Si2B C80B 1.921(9) .
Si2B C81B 2.409(13) .
C80B C81B 1.358(15) .
C80B C82B 1.537(11) .
C80B C83B 1.546(12) .
C81B C83B 2.033(17) .
C81B H81D 0.9800 .
C81B H81E 0.9800 .
C81B H81F 0.9800 .
C82B H82D 0.9800 .
C82B H82E 0.9800 .
C82B H82F 0.9800 .
C83B H83D 0.9800 .
C83B H83E 0.9800 .
C83B H83F 0.9800 .
C84B H84D 0.9800 .
C84B H84E 0.9800 .
C84B H84F 0.9800 .
